data_1574033
loop_
_publ_author_name
'Lin, Yan-Yan'
'Nan, Zi-Ang'
'Lei, Zhen'
'Wang, Quan-Ming'

_publ_section_title
;
 Efficient synthesis of Au<sub>36</sub>(SR)<sub>24</sub> nanoclusters
 <i>via</i> the cluster-from-cluster approach.
;
_journal_issue 14
_journal_name_full Nanoscale
_journal_page_first 8724
_journal_page_last 8730
_journal_paper_doi 10.1039/d5nr00203f
_journal_volume 17
_journal_year 2025
_chemical_formula_moiety 'C168 H162 Au36 S24'
_chemical_formula_sum 'C168 H168 Au36 S24'
_chemical_formula_weight 10047.25
_space_group_crystal_system triclinic
_space_group_IT_number 2
_space_group_name_Hall '-P 1'
_space_group_name_H-M_alt 'P -1'
_atom_sites_solution_hydrogens geom
_audit_creation_date 2021-05-13
_audit_creation_method
;
Olex2 1.3
(compiled 2020.11.12 svn.r5f609507 for OlexSys, GUI svn.r6272)
;
_audit_update_record
;
2025-01-15 deposited with the CCDC.	2025-02-28 downloaded from the CCDC.
;
_cell_angle_alpha 82.1999(18)
_cell_angle_beta 75.0794(19)
_cell_angle_gamma 88.5290(14)
_cell_formula_units_Z 2
_cell_length_a 18.9703(3)
_cell_length_b 19.2923(4)
_cell_length_c 28.0221(7)
_cell_measurement_reflns_used 12828
_cell_measurement_temperature 173.00(10)
_cell_measurement_theta_max 65.2450
_cell_measurement_theta_min 3.7540
_cell_volume 9817.6(4)
_computing_molecular_graphics 'Olex2 1.3 (Dolomanov et al., 2009)'
_computing_publication_material 'Olex2 1.3 (Dolomanov et al., 2009)'
_computing_structure_refinement 'SHELXL 2018/3 (Sheldrick, 2015)'
_computing_structure_solution 'ShelXS (Sheldrick, 2008)'
_diffrn_ambient_temperature 173.00(10)
_diffrn_detector_area_resol_mean 5.2137
_diffrn_measured_fraction_theta_full 0.973
_diffrn_measured_fraction_theta_max 0.973
_diffrn_measurement_device_type 'SuperNova, Dual, Cu at home/near, AtlasS2'
_diffrn_radiation_type CuK\a
_diffrn_radiation_wavelength 1.54184
_diffrn_reflns_av_R_equivalents 0.0641
_diffrn_reflns_av_unetI/netI 0.0895
_diffrn_reflns_Laue_measured_fraction_full 0.973
_diffrn_reflns_Laue_measured_fraction_max 0.973
_diffrn_reflns_limit_h_max 22
_diffrn_reflns_limit_h_min -21
_diffrn_reflns_limit_k_max 22
_diffrn_reflns_limit_k_min -22
_diffrn_reflns_limit_l_max 32
_diffrn_reflns_limit_l_min -32
_diffrn_reflns_number 66135
_diffrn_reflns_point_group_measured_fraction_full 0.973
_diffrn_reflns_point_group_measured_fraction_max 0.973
_diffrn_reflns_theta_full 65.511
_diffrn_reflns_theta_max 65.511
_diffrn_reflns_theta_min 3.549
_exptl_absorpt_coefficient_mu 51.803
_exptl_absorpt_correction_T_max 1.00000
_exptl_absorpt_correction_T_min 0.47748
_exptl_absorpt_correction_type multi-scan
_exptl_absorpt_process_details
;
CrysAlisPro 1.171.39.7e (Rigaku Oxford Diffraction, 2015)
Empirical absorption correction using spherical harmonics,
 implemented in SCALE3 ABSPACK scaling algorithm.
;
_exptl_crystal_colour black
_exptl_crystal_colour_primary black
_exptl_crystal_density_diffrn 3.399
_exptl_crystal_description block
_exptl_crystal_F_000 8808
_exptl_crystal_size_max 0.05
_exptl_crystal_size_mid 0.05
_exptl_crystal_size_min 0.03
_refine_diff_density_max 3.872
_refine_diff_density_min -3.187
_refine_diff_density_rms 0.297
_refine_ls_extinction_method none
_refine_ls_goodness_of_fit_ref 1.019
_refine_ls_hydrogen_treatment constr
_refine_ls_matrix_type full
_refine_ls_number_parameters 1974
_refine_ls_number_reflns 32938
_refine_ls_number_restraints 1452
_refine_ls_restrained_S_all 0.999
_refine_ls_R_factor_all 0.1144
_refine_ls_R_factor_gt 0.0685
_refine_ls_shift/su_max 0.026
_refine_ls_shift/su_mean 0.001
_refine_ls_structure_factor_coef Fsqd
_refine_ls_weighting_details 'w=1/[\s^2^(Fo^2^)+(0.0599P)^2^+168.9699P] where P=(Fo^2^+2Fc^2^)/3'
_refine_ls_weighting_scheme calc
_refine_ls_wR_factor_gt 0.1496
_refine_ls_wR_factor_ref 0.1750
_reflns_Friedel_coverage 0.000
_reflns_number_gt 20614
_reflns_number_total 32938
_reflns_threshold_expression 'I > 2\s(I)'
_cod_data_source_file d5nr00203f2.cif
_cod_data_source_block 7
_cod_depositor_comments 'Adding full bibliography for 1574029--1574035.cif.'
_cod_database_code 1574033
_shelx_shelxl_version_number 2018/3
_shelx_space_group_comment
;
The symmetry employed for this shelxl refinement is uniquely defined
by the following loop, which should always be used as a source of
symmetry information in preference to the above space-group names.
They are only intended as comments.
;
_olex2_refinement_description
;
1. Restrained distances
 C247-C242 \\sim C247-C244
 with sigma of 0.02
 C248-C244 \\sim C248-C246
 with sigma of 0.02
 C108-C104 \\sim C108-C106
 with sigma of 0.02
 C107-C102 \\sim C107-C104
 with sigma of 0.02
 C57-C56 \\sim C57-C54
 with sigma of 0.02
 C137-C136 \\sim C137-C134
 with sigma of 0.02
 C87-C85 \\sim C77-C75 \\sim C137-C135 \\sim C17-C15 \\sim C47-C45 \\sim
C207-C205 \\sim C217-C215 ~
 C57-C55 \\sim C67-C65 \\sim C197-C195 \\sim C177-C175 \\sim C127-C125 \\sim
C187-C185 \\sim C117-C115
 \\sim C247-C243 \\sim C248-C245 \\sim C27-C25 \\sim C28-C23 \\sim C227-C225
\\sim C37-C35 \\sim C167-C165
 \\sim C97-C95 \\sim C237-C235 \\sim C107-C103 \\sim C108-C105 \\sim C157-C155
\\sim C147-C145
 with sigma of 0.01
2. Restrained planarity
 S5, C51, C52, C53, C54, C55, C56, C57
 with sigma of 0.1
 S6, C61, C62, C63, C64, C65, C66, C67
 with sigma of 0.1
 S24, C241, C242, C243, C244, C245, C246, C247, C248
 with sigma of 0.1
 S10, C101, C102, C103, C104, C105, C106, C107, C108
 with sigma of 0.1
 S8, C81, C82, C83, C84, C85, C86, C87
 with sigma of 0.1
 S2, C21, C22, C23, C24, C25, C26, C27, C28
 with sigma of 0.1
3. Uiso/Uaniso restraints and constraints
S1 \\sim C11 \\sim C12 \\sim C13 \\sim C14 \\sim C15 \\sim C16 \\sim C17:
within 2A with sigma of 0.001 and sigma for terminal atoms of 0.002 within 2A
S2 \\sim C21 \\sim C22 \\sim C23 \\sim C24 \\sim C25 \\sim C26 \\sim C27 \\sim
C28: within 2A with sigma of 0.001 and sigma for terminal atoms of 0.002 within
2A
S3 \\sim C31 \\sim C36 \\sim C35 \\sim C34 \\sim C33 \\sim C32 \\sim C37:
within 2A with sigma of 0.001 and sigma for terminal atoms of 0.002 within 2A
S5 \\sim C51 \\sim C52 \\sim C53 \\sim C54 \\sim C55 \\sim C56 \\sim C57:
within 2A with sigma of 0.001 and sigma for terminal atoms of 0.002 within 2A
S6 \\sim C61 \\sim C62 \\sim C63 \\sim C64 \\sim C65 \\sim C66 \\sim C67:
within 2A with sigma of 0.001 and sigma for terminal atoms of 0.002 within 2A
Au5 \\sim Au6 \\sim Au15 \\sim Au32 \\sim S7 \\sim S8 \\sim S9 \\sim C71 \\sim
C72 \\sim C73 \\sim C74 \\sim C75 \\sim C76 \\sim C77 \\sim C81 \\sim C82 \\sim
C83 \\sim C84 \\sim C85 \\sim C86 \\sim C87 \\sim C91 \\sim C92 \\sim C93 \\sim
C94 \\sim C95 \\sim C96 \\sim C97: within 2A with sigma of 0.001 and sigma for
terminal atoms of 0.002 within 2A
S10 \\sim C101 \\sim C102 \\sim C103 \\sim C104 \\sim C105 \\sim C106 \\sim
C107 \\sim C108: within 2A with sigma of 0.001 and sigma for terminal atoms of
0.002 within 2A
S11 \\sim C111 \\sim C112 \\sim C113 \\sim C114 \\sim C115 \\sim C116 \\sim
C117: within 2A with sigma of 0.001 and sigma for terminal atoms of 0.002
within 2A
S12 \\sim C121 \\sim C122 \\sim C123 \\sim C124 \\sim C125 \\sim C126 \\sim
C127: within 2A with sigma of 0.001 and sigma for terminal atoms of 0.002
within 2A
S14 \\sim C141 \\sim C146 \\sim C145 \\sim C144 \\sim C143 \\sim C142 \\sim
C147: within 2A with sigma of 0.001 and sigma for terminal atoms of 0.002
within 2A
S16 \\sim C161 \\sim C162 \\sim C163 \\sim C164 \\sim C165 \\sim C166 \\sim
C167: within 2A with sigma of 0.001 and sigma for terminal atoms of 0.002
within 2A
S17 \\sim C171 \\sim C172 \\sim C173 \\sim C174 \\sim C175 \\sim C176 \\sim
C177: within 2A with sigma of 0.001 and sigma for terminal atoms of 0.002
within 2A
S18 \\sim C181 \\sim C182 \\sim C183 \\sim C184 \\sim C185 \\sim C186 \\sim
C187: within 2A with sigma of 0.001 and sigma for terminal atoms of 0.002
within 2A
S19 \\sim C191 \\sim C192 \\sim C193 \\sim C194 \\sim C195 \\sim C196 \\sim
C197: within 2A with sigma of 0.001 and sigma for terminal atoms of 0.002
within 2A
S20 \\sim C201 \\sim C202 \\sim C203 \\sim C204 \\sim C205 \\sim C206 \\sim
C207: within 2A with sigma of 0.001 and sigma for terminal atoms of 0.002
within 2A
S21 \\sim C211 \\sim C212 \\sim C213 \\sim C214 \\sim C215 \\sim C216 \\sim
C217: within 2A with sigma of 0.001 and sigma for terminal atoms of 0.002
within 2A
S22 \\sim C221 \\sim C223 \\sim C224 \\sim C225 \\sim C226 \\sim C227: within
2A with sigma of 0.001 and sigma for terminal atoms of 0.002 within 2A
S23 \\sim C231 \\sim C232 \\sim C233 \\sim C234 \\sim C235 \\sim C236 \\sim
C237: within 2A with sigma of 0.001 and sigma for terminal atoms of 0.002
within 2A
S24 \\sim C241 \\sim C242 \\sim C243 \\sim C244 \\sim C245 \\sim C246 \\sim
C247 \\sim C248: within 2A with sigma of 0.001 and sigma for terminal atoms of
0.002 within 2A
S13 \\sim C131 \\sim C132 \\sim C133 \\sim C134 \\sim C135 \\sim C136 \\sim
C137: within 2A with sigma of 0.001 and sigma for terminal atoms of 0.002
within 2A
4. Others
 Fixed Sof: C27(0.5) H27A(0.5) H27B(0.5) H27C(0.5) C28(0.5) H28A(0.5)
 H28B(0.5) H28C(0.5) C107(0.5) H10A(0.5) H10B(0.5) H10C(0.5) C108(0.5)
 H10D(0.5) H10E(0.5) H10F(0.5) C247(0.5) H24A(0.5) H24B(0.5) H24C(0.5)
 C248(0.5) H24D(0.5) H24E(0.5) H24F(0.5)
5.a Aromatic/amide H refined with riding coordinates:
 C12(H12), C13(H13), C14(H14), C16(H16), C22(H22), C24(H24), C26(H26),
 C36(H36), C34(H34), C33(H33), C32(H32), C42(H42), C43(H43), C44(H44), C46(H46),
  C52(H52), C53(H53), C54(H54), C56(H56), C66(H66), C64(H64), C63(H63),
 C62(H62), C76(H76), C74(H74), C73(H73), C72(H72), C86(H86), C82(H82), C83(H83),
  C84(H84), C94(H94), C93(H93), C92(H92), C96(H96), C106(H106), C104(H104),
 C102(H102), C112(H112), C116(H116), C114(H114), C113(H113), C122(H122),
 C123(H123), C124(H124), C126(H126), C136(H136), C132(H132), C133(H133),
 C134(H134), C142(H142), C143(H143), C144(H144), C146(H146), C152(H152),
 C153(H153), C154(H154), C156(H156), C162(H162), C163(H163), C164(H164),
 C166(H166), C172(H172), C173(H173), C174(H174), C176(H176), C182(H182),
 C183(H183), C184(H184), C186(H186), C192(H192), C193(H193), C194(H194),
 C196(H196), C202(H202), C203(H203), C204(H204), C206(H206), C212(H212),
 C213(H213), C214(H214), C216(H216), C222(H222), C223(H223), C224(H224),
 C226(H226), C232(H232), C233(H233), C234(H234), C236(H236), C244(H244),
 C246(H246), C242(H242)
5.b Fitted hexagon refined as free rotating group:
 C31(C36,C35,C34,C33,C32), C51(C52,C53,C54,C55,C56), C61(C66,C65,C64,C63,C62),
 C76(C75,C74,C73,C72,C71), C86(C81,C82,C83,C84,C85), C95(C94,C93,C92,C91,C96),
 C101(C106,C105,C104,C103,C102), C112(C111,C116,C115,C114,C113), C135(C136,C131,
 C132,C133,C134), C191(C192,C193,C194,C195,C196), C244(C245,C246,C241,C242,C243)
5.c Idealised Me refined as rotating group:
 C17(H17A,H17B,H17C), C27(H27A,H27B,H27C), C28(H28A,H28B,H28C), C37(H37A,H37B,
 H37C), C47(H47A,H47B,H47C), C57(H57A,H57B,H57C), C67(H67A,H67B,H67C), C77(H77A,
 H77B,H77C), C87(H87A,H87B,H87C), C97(H97A,H97B,H97C), C107(H10A,H10B,H10C),
 C108(H10D,H10E,H10F), C117(H11A,H11B,H11C), C127(H12A,H12B,H12C), C147(H14A,
 H14B,H14C), C157(H15A,H15B,H15C), C167(H16A,H16B,H16C), C177(H17D,H17E,H17F),
 C187(H18A,H18B,H18C), C197(H19A,H19B,H19C), C207(H20A,H20B,H20C), C217(H21A,
 H21B,H21C), C227(H22A,H22B,H22C), C237(H23A,H23B,H23C), C247(H24A,H24B,H24C),
 C248(H24D,H24E,H24F)
;
_smtbx_masks_void_probe_radius 1.2
_smtbx_masks_void_truncation_radius 1.2
_olex2_submission_special_instructions 'No special instructions were received'

loop_
_space_group_symop_operation_xyz
'x, y, z'
'-x, -y, -z'

loop_
_atom_site_label
_atom_site_type_symbol
_atom_site_fract_x
_atom_site_fract_y
_atom_site_fract_z
_atom_site_U_iso_or_equiv
_atom_site_adp_type
_atom_site_occupancy
_atom_site_site_symmetry_order
_atom_site_calc_flag
_atom_site_refinement_flags_posn
_atom_site_refinement_flags_adp
_atom_site_refinement_flags_occupancy
_atom_site_disorder_assembly
_atom_site_disorder_group
Au1 Au 0.94150(6) 0.30451(6) 0.08802(4) 0.0568(3) Uani 1 1 d . . . . .
Au2 Au 1.00155(6) 0.24067(7) 0.19822(4) 0.0612(3) Uani 1 1 d . . . . .
Au3 Au 0.41881(6) 0.39858(6) 0.14179(5) 0.0632(3) Uani 1 1 d . . . . .
Au4 Au 0.30338(6) 0.36210(8) 0.26517(5) 0.0730(4) Uani 1 1 d . . . . .
Au5 Au 0.59412(11) -0.03351(8) 0.22075(13) 0.1751(14) Uani 1 1 d . . . . .
Au6 Au 0.58161(8) 0.00264(8) 0.34695(10) 0.1346(10) Uani 1 1 d . . . . .
Au7 Au 0.72607(11) 0.61496(7) 0.28542(5) 0.0889(5) Uani 1 1 d . . . . .
Au8 Au 0.68377(8) 0.48747(8) 0.39189(4) 0.0745(4) Uani 1 1 d . . . . .
Au9 Au 0.56176(6) 0.20849(6) 0.11378(6) 0.0739(4) Uani 1 1 d . . . . .
Au10 Au 0.60338(5) 0.35298(5) 0.14277(4) 0.0449(2) Uani 1 1 d . . . . .
Au11 Au 0.61377(5) 0.50855(5) 0.14249(4) 0.0472(2) Uani 1 1 d . . . . .
Au12 Au 0.74738(6) 0.18565(6) 0.09303(5) 0.0656(3) Uani 1 1 d . . . . .
Au13 Au 0.75028(5) 0.32676(5) 0.12656(4) 0.0456(2) Uani 1 1 d . . . . .
Au14 Au 0.79681(5) 0.48547(6) 0.12470(4) 0.0491(3) Uani 1 1 d . . . . .
Au15 Au 0.63235(6) 0.11050(6) 0.17419(6) 0.0743(4) Uani 1 1 d . . . . .
Au16 Au 0.48606(5) 0.27101(5) 0.22210(5) 0.0552(3) Uani 1 1 d . . . . .
Au17 Au 0.51061(5) 0.40354(5) 0.23585(4) 0.0490(3) Uani 1 1 d . . . . .
Au18 Au 0.70549(6) 0.51980(5) 0.21502(4) 0.0486(2) Uani 1 1 d . . . . .
Au19 Au 0.65122(5) 0.23984(5) 0.19653(4) 0.0484(3) Uani 1 1 d . . . . .
Au20 Au 0.67664(5) 0.38381(5) 0.20947(3) 0.0406(2) Uani 1 1 d . . . . .
Au21 Au 0.80922(5) 0.21034(5) 0.19121(4) 0.0525(3) Uani 1 1 d . . . . .
Au22 Au 0.84232(6) 0.34205(6) 0.19909(4) 0.0519(3) Uani 1 1 d . . . . .
Au23 Au 0.55132(6) 0.14711(6) 0.26400(5) 0.0699(4) Uani 1 1 d . . . . .
Au24 Au 0.56779(5) 0.29439(5) 0.28887(4) 0.0505(3) Uani 1 1 d . . . . .
Au25 Au 0.60753(6) 0.44791(5) 0.29262(4) 0.0516(3) Uani 1 1 d . . . . .
Au26 Au 0.69457(6) 0.11808(6) 0.25131(6) 0.0719(4) Uani 1 1 d . . . . .
Au27 Au 0.72215(5) 0.26709(5) 0.27236(4) 0.0469(3) Uani 1 1 d . . . . .
Au28 Au 0.75111(6) 0.41532(6) 0.27746(4) 0.0537(3) Uani 1 1 d . . . . .
Au29 Au 0.86096(5) 0.23572(6) 0.27062(4) 0.0504(3) Uani 1 1 d . . . . .
Au30 Au 0.45234(6) 0.19130(6) 0.37401(6) 0.0777(4) Uani 1 1 d . . . . .
Au31 Au 0.47830(6) 0.36655(6) 0.38649(4) 0.0636(3) Uani 1 1 d . . . . .
Au32 Au 0.61955(6) 0.18489(6) 0.34283(5) 0.0707(4) Uani 1 1 d . . . . .
Au33 Au 0.64372(6) 0.31993(6) 0.35611(4) 0.0582(3) Uani 1 1 d . . . . .
Au34 Au 0.78144(6) 0.12508(6) 0.34263(5) 0.0722(4) Uani 1 1 d . . . . .
Au35 Au 0.79628(7) 0.29161(7) 0.36430(4) 0.0690(4) Uani 1 1 d . . . . .
Au36 Au 0.42143(5) 0.31642(6) 0.31150(5) 0.0588(3) Uani 1 1 d . . . . .
S1 S 0.8502(4) 0.3581(4) 0.0568(2) 0.0608(14) Uani 1 1 d . U . . .
S2 S 1.0431(4) 0.2645(4) 0.1131(3) 0.0688(16) Uani 1 1 d . U . . .
S3 S 0.9787(4) 0.2074(4) 0.2842(3) 0.0737(17) Uani 1 1 d . U . . .
S4 S 0.5258(3) 0.3742(3) 0.0882(3) 0.0552(15) Uani 1 1 d . . . . .
S5 S 0.3020(4) 0.4156(5) 0.1878(4) 0.092(2) Uani 1 1 d . U . . .
S6 S 0.2927(4) 0.3120(6) 0.3457(4) 0.110(3) Uani 1 1 d . U . . .
S7 S 0.6201(6) 0.0091(6) 0.1356(6) 0.157(4) Uani 1 1 d . U . . .
S8 S 0.5601(6) -0.0841(5) 0.3041(8) 0.179(4) Uani 1 1 d . U . . .
S9 S 0.6112(4) 0.0769(5) 0.3953(5) 0.120(3) Uani 1 1 d . U . . .
S10 S 0.7284(5) 0.6433(4) 0.2023(3) 0.0800(19) Uani 1 1 d . U . . .
S11 S 0.7285(7) 0.5988(7) 0.3675(4) 0.116(3) Uani 1 1 d . U . . .
S12 S 0.6277(5) 0.3826(5) 0.4250(3) 0.084(2) Uani 1 1 d . U . . .
S13 S 0.6646(5) 0.2322(5) 0.0489(4) 0.087(2) Uani 1 1 d . U . . .
S14 S 0.8497(4) 0.1515(4) 0.1202(3) 0.0704(17) Uani 1 1 d . U . . .
S15 S 0.4568(3) 0.1853(3) 0.1779(3) 0.069(2) Uani 1 1 d . . . . .
S16 S 0.7959(4) 0.0643(4) 0.2755(4) 0.087(2) Uani 1 1 d . U . . .
S17 S 0.4465(4) 0.1035(4) 0.3273(4) 0.100(3) Uani 1 1 d . U . . .
S18 S 0.7656(5) 0.1839(6) 0.4111(4) 0.096(2) Uani 1 1 d . U . . .
S19 S 0.4516(4) 0.2605(5) 0.4359(4) 0.091(2) Uani 1 1 d . U . . .
S20 S 0.7171(4) 0.5182(4) 0.0761(3) 0.0631(15) Uani 1 1 d . U . . .
S21 S 0.4962(4) 0.5143(3) 0.1917(3) 0.0596(14) Uani 1 1 d . U . . .
S22 S 0.8824(3) 0.4587(4) 0.1692(3) 0.0572(14) Uani 1 1 d . U . . .
S23 S 0.4939(4) 0.4766(4) 0.3418(3) 0.0652(16) Uani 1 1 d . U . . .
S24 S 0.8273(5) 0.4068(5) 0.3327(3) 0.0853(19) Uani 1 1 d . U . . .
C11 C 0.8394(15) 0.3170(15) 0.0064(10) 0.0619(15) Uani 1 1 d . U . . .
C12 C 0.7998(15) 0.3531(16) -0.0215(10) 0.0624(16) Uani 1 1 d . U . . .
H12 H 0.779461 0.395647 -0.013308 0.075 Uiso 1 1 calc R U . . .
C13 C 0.7890(15) 0.3254(15) -0.0639(10) 0.0629(16) Uani 1 1 d . U . . .
H13 H 0.759314 0.348882 -0.082432 0.075 Uiso 1 1 calc R U . . .
C14 C 0.8230(15) 0.2626(15) -0.0779(10) 0.0630(16) Uani 1 1 d . U . . .
H14 H 0.817492 0.245113 -0.106044 0.076 Uiso 1 1 calc R U . . .
C15 C 0.8656(15) 0.2272(12) -0.0480(10) 0.0630(16) Uani 1 1 d D U . . .
C16 C 0.8722(15) 0.2543(15) -0.0056(10) 0.0624(16) Uani 1 1 d . U . . .
H16 H 0.898779 0.230051 0.014866 0.075 Uiso 1 1 calc R U . . .
C17 C 0.8968(15) 0.1553(12) -0.0593(10) 0.064(2) Uani 1 1 d D U . . .
H17A H 0.948593 0.155829 -0.063390 0.096 Uiso 1 1 calc R U . . .
H17B H 0.886617 0.144883 -0.089462 0.096 Uiso 1 1 calc R U . . .
H17C H 0.874651 0.120188 -0.032274 0.096 Uiso 1 1 calc R U . . .
C21 C 1.0656(11) 0.1795(15) 0.0954(9) 0.0698(17) Uani 1 1 d . U . . .
C22 C 1.0391(13) 0.1545(16) 0.0600(10) 0.0703(17) Uani 1 1 d . U . . .
H22 H 1.007497 0.181421 0.044948 0.084 Uiso 1 1 calc R U . . .
C23 C 1.0605(14) 0.0856(16) 0.0460(10) 0.0707(18) Uani 1 1 d D U . . .
C24 C 1.1031(14) 0.0542(17) 0.0676(11) 0.0709(18) Uani 1 1 d . U . . .
H24 H 1.117443 0.010606 0.058098 0.085 Uiso 1 1 calc R U . . .
C25 C 1.1319(14) 0.0736(16) 0.1027(11) 0.0708(18) Uani 1 1 d D U . . .
C26 C 1.1115(14) 0.1388(16) 0.1199(11) 0.0704(17) Uani 1 1 d . U . . .
H26 H 1.127358 0.153539 0.145708 0.084 Uiso 1 1 calc R U . . .
C27 C 1.176(2) 0.030(3) 0.1345(17) 0.071(2) Uani 0.5 1 d D U P . .
H27A H 1.162828 -0.018764 0.137923 0.107 Uiso 0.5 1 calc R U P . .
H27B H 1.165687 0.044749 0.166860 0.107 Uiso 0.5 1 calc R U P . .
H27C H 1.227172 0.035691 0.118661 0.107 Uiso 0.5 1 calc R U P . .
C28 C 1.028(2) 0.050(3) 0.0108(15) 0.071(2) Uani 0.5 1 d D U P . .
H28A H 0.978983 0.034010 0.027782 0.106 Uiso 0.5 1 calc R U P . .
H28B H 1.057062 0.010316 0.000771 0.106 Uiso 0.5 1 calc R U P . .
H28C H 1.026665 0.082321 -0.018071 0.106 Uiso 0.5 1 calc R U P . .
C31 C 0.9836(12) 0.1140(8) 0.2900(7) 0.0748(17) Uani 1 1 d G U . . .
C36 C 0.9630(12) 0.0795(10) 0.3385(6) 0.0755(18) Uani 1 1 d G U . . .
H36 H 0.945692 0.104799 0.365016 0.091 Uiso 1 1 calc R U . . .
C35 C 0.9683(11) 0.0071(10) 0.3472(5) 0.0759(18) Uani 1 1 d DG U . . .
C34 C 0.9942(12) -0.0307(8) 0.3075(7) 0.0759(19) Uani 1 1 d G U . . .
H34 H 0.997717 -0.079150 0.313306 0.091 Uiso 1 1 calc R U . . .
C33 C 1.0148(11) 0.0038(10) 0.2591(6) 0.0758(18) Uani 1 1 d G U . . .
H33 H 1.032066 -0.021509 0.232501 0.091 Uiso 1 1 calc R U . . .
C32 C 1.0095(11) 0.0762(10) 0.2503(5) 0.0754(18) Uani 1 1 d G U . . .
H32 H 1.023230 0.099286 0.217952 0.091 Uiso 1 1 calc R U . . .
C37 C 0.9362(16) -0.0342(16) 0.3988(8) 0.077(2) Uani 1 1 d D U . . .
H37A H 0.912147 -0.002692 0.421462 0.115 Uiso 1 1 calc R U . . .
H37B H 0.974755 -0.057556 0.410956 0.115 Uiso 1 1 calc R U . . .
H37C H 0.901707 -0.068256 0.396407 0.115 Uiso 1 1 calc R U . . .
C41 C 0.5613(14) 0.4527(13) 0.0461(9) 0.051(6) Uani 1 1 d . . . . .
C42 C 0.6166(14) 0.4421(14) 0.0045(9) 0.052(6) Uani 1 1 d . . . . .
H42 H 0.633620 0.397370 -0.000513 0.062 Uiso 1 1 calc R U . . .
C43 C 0.6457(15) 0.4992(19) -0.0291(9) 0.066(9) Uani 1 1 d . . . . .
H43 H 0.682844 0.493258 -0.057154 0.079 Uiso 1 1 calc R U . . .
C44 C 0.6201(16) 0.5647(17) -0.0214(11) 0.066(8) Uani 1 1 d . . . . .
H44 H 0.642301 0.603150 -0.043359 0.079 Uiso 1 1 calc R U . . .
C45 C 0.5623(15) 0.5751(12) 0.0182(12) 0.064(8) Uani 1 1 d D . . . .
C46 C 0.5309(16) 0.5165(14) 0.0519(12) 0.065(8) Uani 1 1 d . . . . .
H46 H 0.489844 0.521402 0.077741 0.078 Uiso 1 1 calc R U . . .
C47 C 0.529(2) 0.6476(12) 0.0249(13) 0.090(11) Uani 1 1 d D . . . .
H47A H 0.488739 0.653552 0.009809 0.135 Uiso 1 1 calc R U . . .
H47B H 0.565250 0.683048 0.009192 0.135 Uiso 1 1 calc R U . . .
H47C H 0.512025 0.651517 0.059749 0.135 Uiso 1 1 calc R U . . .
C51 C 0.2937(8) 0.5080(9) 0.1932(7) 0.093(2) Uani 1 1 d G U . . .
C52 C 0.3305(10) 0.5614(12) 0.1580(7) 0.093(2) Uani 1 1 d G U . . .
H52 H 0.363102 0.550852 0.129004 0.112 Uiso 1 1 calc R U . . .
C53 C 0.3185(10) 0.6308(11) 0.1661(7) 0.093(2) Uani 1 1 d G U . . .
H53 H 0.343152 0.666544 0.142574 0.112 Uiso 1 1 calc R U . . .
C54 C 0.2698(10) 0.6466(8) 0.2095(8) 0.094(2) Uani 1 1 d DG U . . .
H54 H 0.261804 0.692961 0.214944 0.112 Uiso 1 1 calc R U . . .
C55 C 0.2330(10) 0.5931(10) 0.2447(7) 0.094(2) Uani 1 1 d DG U . . .
C56 C 0.2450(9) 0.5238(9) 0.2366(7) 0.093(2) Uani 1 1 d DG U . . .
H56 H 0.220355 0.487994 0.260175 0.112 Uiso 1 1 calc R U . . .
C57 C 0.1819(14) 0.6094(15) 0.2941(9) 0.095(3) Uani 1 1 d D U . . .
H57A H 0.182234 0.658864 0.295336 0.142 Uiso 1 1 calc R U . . .
H57B H 0.198426 0.585291 0.321498 0.142 Uiso 1 1 calc R U . . .
H57C H 0.133268 0.594163 0.296369 0.142 Uiso 1 1 calc R U . . .
C61 C 0.2557(10) 0.3727(11) 0.3845(6) 0.110(3) Uani 1 1 d G U . . .
C66 C 0.1856(10) 0.3594(11) 0.4148(8) 0.111(3) Uani 1 1 d G U . . .
H66 H 0.161102 0.318657 0.413980 0.133 Uiso 1 1 calc R U . . .
C65 C 0.1523(8) 0.4070(13) 0.4465(8) 0.111(3) Uani 1 1 d DG U . . .
C64 C 0.1889(11) 0.4679(12) 0.4477(8) 0.111(3) Uani 1 1 d G U . . .
H64 H 0.166591 0.499765 0.468892 0.133 Uiso 1 1 calc R U . . .
C63 C 0.2590(11) 0.4812(12) 0.4174(9) 0.111(3) Uani 1 1 d G U . . .
H63 H 0.283549 0.521948 0.418246 0.133 Uiso 1 1 calc R U . . .
C62 C 0.2924(8) 0.4336(13) 0.3858(8) 0.111(3) Uani 1 1 d G U . . .
H62 H 0.339284 0.442485 0.365467 0.133 Uiso 1 1 calc R U . . .
C67 C 0.0795(12) 0.393(2) 0.4861(12) 0.112(3) Uani 1 1 d D U . . .
H67A H 0.044181 0.375905 0.471381 0.168 Uiso 1 1 calc R U . . .
H67B H 0.062311 0.436162 0.498774 0.168 Uiso 1 1 calc R U . . .
H67C H 0.086396 0.359383 0.512833 0.168 Uiso 1 1 calc R U . . .
C76 C 0.5313(12) 0.0549(15) 0.0680(12) 0.157(4) Uani 1 1 d G U . . .
H76 H 0.574521 0.067682 0.044156 0.189 Uiso 1 1 calc R U . . .
C75 C 0.4647(17) 0.0674(15) 0.0565(11) 0.158(4) Uani 1 1 d DG U . . .
C74 C 0.4000(12) 0.0483(15) 0.0922(14) 0.157(4) Uani 1 1 d G U . . .
H74 H 0.355501 0.056697 0.084407 0.189 Uiso 1 1 calc R U . . .
C73 C 0.4019(12) 0.0168(15) 0.1394(13) 0.157(4) Uani 1 1 d G U . . .
H73 H 0.358676 0.004011 0.163323 0.189 Uiso 1 1 calc R U . . .
C72 C 0.4685(17) 0.0043(15) 0.1510(11) 0.157(4) Uani 1 1 d G U . . .
H72 H 0.469773 -0.016840 0.182656 0.189 Uiso 1 1 calc R U . . .
C71 C 0.5332(12) 0.0234(15) 0.1153(14) 0.157(4) Uani 1 1 d G U . . .
C77 C 0.469(2) 0.100(2) 0.0025(12) 0.158(4) Uani 1 1 d D U . . .
H77A H 0.510563 0.130115 -0.009635 0.237 Uiso 1 1 calc R U . . .
H77B H 0.425357 0.125602 0.001521 0.237 Uiso 1 1 calc R U . . .
H77C H 0.473211 0.062847 -0.018033 0.237 Uiso 1 1 calc R U . . .
C86 C 0.4355(17) -0.1165(10) 0.2858(12) 0.180(4) Uani 1 1 d G U . . .
H86 H 0.467373 -0.127809 0.256684 0.215 Uiso 1 1 calc R U . . .
C81 C 0.4627(11) -0.0905(9) 0.3214(15) 0.179(4) Uani 1 1 d G U . . .
C82 C 0.4151(18) -0.0735(11) 0.3649(13) 0.179(4) Uani 1 1 d G U . . .
H82 H 0.433328 -0.056110 0.388790 0.215 Uiso 1 1 calc R U . . .
C83 C 0.3404(16) -0.0826(12) 0.3727(12) 0.179(4) Uani 1 1 d G U . . .
H83 H 0.308567 -0.071309 0.401819 0.215 Uiso 1 1 calc R U . . .
C84 C 0.3132(11) -0.1087(11) 0.3371(15) 0.180(4) Uani 1 1 d G U . . .
H84 H 0.263208 -0.114758 0.342282 0.215 Uiso 1 1 calc R U . . .
C85 C 0.3608(18) -0.1256(11) 0.2936(13) 0.180(4) Uani 1 1 d DG U . . .
C87 C 0.320(2) -0.1493(17) 0.2578(16) 0.181(4) Uani 1 1 d D U . . .
H87A H 0.354509 -0.165308 0.230009 0.271 Uiso 1 1 calc R U . . .
H87B H 0.293228 -0.110741 0.246009 0.271 Uiso 1 1 calc R U . . .
H87C H 0.286864 -0.186728 0.274958 0.271 Uiso 1 1 calc R U . . .
C95 C 0.4126(7) 0.0668(10) 0.4971(10) 0.120(3) Uani 1 1 d DG U . . .
C94 C 0.4275(9) 0.1026(11) 0.5332(8) 0.120(3) Uani 1 1 d G U . . .
H94 H 0.390903 0.108794 0.561574 0.144 Uiso 1 1 calc R U . . .
C93 C 0.4972(11) 0.1293(10) 0.5270(9) 0.120(3) Uani 1 1 d G U . . .
H93 H 0.507142 0.153251 0.551221 0.144 Uiso 1 1 calc R U . . .
C92 C 0.5519(7) 0.1201(10) 0.4847(10) 0.120(3) Uani 1 1 d G U . . .
H92 H 0.598525 0.137878 0.480524 0.144 Uiso 1 1 calc R U . . .
C91 C 0.5370(9) 0.0842(11) 0.4485(8) 0.120(3) Uani 1 1 d G U . . .
C96 C 0.4674(11) 0.0576(10) 0.4547(9) 0.120(3) Uani 1 1 d G U . . .
H96 H 0.457430 0.033588 0.430533 0.144 Uiso 1 1 calc R U . . .
C97 C 0.3355(11) 0.0375(15) 0.5043(15) 0.120(3) Uani 1 1 d D U . . .
H97A H 0.329623 -0.006242 0.525888 0.180 Uiso 1 1 calc R U . . .
H97B H 0.328568 0.030215 0.472560 0.180 Uiso 1 1 calc R U . . .
H97C H 0.300100 0.070108 0.518880 0.180 Uiso 1 1 calc R U . . .
C101 C 0.8241(9) 0.6548(7) 0.1723(6) 0.0811(19) Uani 1 1 d G U . . .
C106 C 0.8809(11) 0.6345(9) 0.1940(5) 0.082(2) Uani 1 1 d DG U . . .
H106 H 0.870722 0.612405 0.226704 0.098 Uiso 1 1 calc R U . . .
C105 C 0.9528(10) 0.6472(10) 0.1669(7) 0.082(2) Uani 1 1 d DG U . . .
C104 C 0.9680(9) 0.6802(10) 0.1180(6) 0.082(2) Uani 1 1 d DG U . . .
H104 H 1.016081 0.688674 0.099841 0.099 Uiso 1 1 calc R U . . .
C103 C 0.9112(11) 0.7005(10) 0.0963(5) 0.082(2) Uani 1 1 d DG U . . .
C102 C 0.8393(9) 0.6878(9) 0.1235(7) 0.082(2) Uani 1 1 d DG U . . .
H102 H 0.801363 0.701326 0.108942 0.098 Uiso 1 1 calc R U . . .
C107 C 0.9282(19) 0.735(2) 0.0418(8) 0.082(2) Uani 0.5 1 d D U P A 1
H10A H 0.955847 0.776839 0.037918 0.124 Uiso 0.5 1 calc R U P A 1
H10B H 0.883397 0.745246 0.032546 0.124 Uiso 0.5 1 calc R U P A 1
H10C H 0.956006 0.702827 0.020701 0.124 Uiso 0.5 1 calc R U P A 1
C108 C 1.0158(15) 0.620(2) 0.1891(13) 0.082(2) Uani 0.5 1 d D U P B 2
H10D H 1.012066 0.638515 0.219680 0.123 Uiso 0.5 1 calc R U P B 2
H10E H 1.061447 0.633875 0.165961 0.123 Uiso 0.5 1 calc R U P B 2
H10F H 1.013122 0.569564 0.195661 0.123 Uiso 0.5 1 calc R U P B 2
C112 C 0.8521(16) 0.6665(14) 0.3375(9) 0.117(3) Uani 1 1 d G U . . .
H112 H 0.825909 0.700622 0.322874 0.141 Uiso 1 1 calc R U . . .
C111 C 0.8182(13) 0.6040(16) 0.3624(10) 0.117(3) Uani 1 1 d G U . . .
C116 C 0.8574(17) 0.5530(12) 0.3843(9) 0.117(3) Uani 1 1 d G U . . .
H116 H 0.834627 0.511237 0.400933 0.141 Uiso 1 1 calc R U . . .
C115 C 0.9305(16) 0.5644(14) 0.3813(9) 0.118(3) Uani 1 1 d DG U . . .
C114 C 0.9645(13) 0.6268(16) 0.3564(10) 0.118(3) Uani 1 1 d G U . . .
H114 H 1.013417 0.634427 0.354450 0.141 Uiso 1 1 calc R U . . .
C113 C 0.9253(17) 0.6779(12) 0.3345(9) 0.118(3) Uani 1 1 d G U . . .
H113 H 0.948009 0.719621 0.317905 0.141 Uiso 1 1 calc R U . . .
C117 C 0.977(2) 0.514(2) 0.4068(14) 0.118(3) Uani 1 1 d D U . . .
H11A H 0.949519 0.495529 0.439689 0.177 Uiso 1 1 calc R U . . .
H11B H 1.019766 0.537937 0.409090 0.177 Uiso 1 1 calc R U . . .
H11C H 0.992434 0.475718 0.387673 0.177 Uiso 1 1 calc R U . . .
C121 C 0.675(2) 0.3373(19) 0.4679(11) 0.084(2) Uani 1 1 d . U . . .
C122 C 0.643(2) 0.2844(18) 0.4998(11) 0.084(2) Uani 1 1 d . U . . .
H122 H 0.597591 0.269989 0.497651 0.101 Uiso 1 1 calc R U . . .
C123 C 0.671(2) 0.2486(19) 0.5363(11) 0.085(2) Uani 1 1 d . U . . .
H123 H 0.644729 0.212984 0.559053 0.102 Uiso 1 1 calc R U . . .
C124 C 0.7360(19) 0.2662(19) 0.5379(11) 0.085(2) Uani 1 1 d . U . . .
H124 H 0.757421 0.238533 0.559988 0.102 Uiso 1 1 calc R U . . .
C125 C 0.7754(15) 0.3231(17) 0.5090(11) 0.085(2) Uani 1 1 d D U . . .
C126 C 0.738(2) 0.3575(19) 0.4733(11) 0.085(2) Uani 1 1 d . U . . .
H126 H 0.760389 0.396940 0.452602 0.101 Uiso 1 1 calc R U . . .
C127 C 0.8529(15) 0.3465(17) 0.5072(11) 0.086(3) Uani 1 1 d D U . . .
H12A H 0.871407 0.378773 0.477521 0.129 Uiso 1 1 calc R U . . .
H12B H 0.884025 0.306451 0.506982 0.129 Uiso 1 1 calc R U . . .
H12C H 0.851874 0.368985 0.535910 0.129 Uiso 1 1 calc R U . . .
C135 C 0.6320(11) 0.1675(10) -0.0740(7) 0.089(2) Uani 1 1 d DG U . . .
C136 C 0.6275(12) 0.2035(10) -0.0336(8) 0.089(2) Uani 1 1 d DG U . . .
H136 H 0.598697 0.243137 -0.029989 0.107 Uiso 1 1 calc R U . . .
C131 C 0.6662(12) 0.1803(11) 0.0013(7) 0.088(2) Uani 1 1 d G U . . .
C132 C 0.7094(11) 0.1211(11) -0.0042(7) 0.089(2) Uani 1 1 d G U . . .
H132 H 0.735260 0.105578 0.019200 0.107 Uiso 1 1 calc R U . . .
C133 C 0.7138(11) 0.0851(10) -0.0446(8) 0.089(2) Uani 1 1 d G U . . .
H133 H 0.742640 0.045513 -0.048229 0.107 Uiso 1 1 calc R U . . .
C134 C 0.6751(12) 0.1083(10) -0.0795(7) 0.089(2) Uani 1 1 d DG U . . .
H134 H 0.678049 0.084258 -0.106538 0.107 Uiso 1 1 calc R U . . .
C137 C 0.5965(17) 0.1981(15) -0.1158(10) 0.090(2) Uani 1 1 d D U . . .
C141 C 0.8555(15) 0.0573(15) 0.1324(12) 0.0714(17) Uani 1 1 d . U . . .
C142 C 0.9090(15) 0.0355(15) 0.1561(12) 0.0718(18) Uani 1 1 d . U . . .
H142 H 0.934711 0.065750 0.168728 0.086 Uiso 1 1 calc R U . . .
C143 C 0.9206(15) -0.0361(15) 0.1591(12) 0.0722(18) Uani 1 1 d . U . . .
H143 H 0.958404 -0.053338 0.172773 0.087 Uiso 1 1 calc R U . . .
C144 C 0.8833(15) -0.0818(16) 0.1446(12) 0.0723(18) Uani 1 1 d . U . . .
H144 H 0.888948 -0.129687 0.152551 0.087 Uiso 1 1 calc R U . . .
C145 C 0.8336(14) -0.0549(15) 0.1160(11) 0.0723(18) Uani 1 1 d D U . . .
C146 C 0.8174(15) 0.0148(15) 0.1101(12) 0.0718(18) Uani 1 1 d . U . . .
H146 H 0.783911 0.032777 0.092680 0.086 Uiso 1 1 calc R U . . .
C147 C 0.7959(14) -0.1013(15) 0.0894(11) 0.073(2) Uani 1 1 d D U . . .
H14A H 0.744769 -0.091165 0.096598 0.110 Uiso 1 1 calc R U . . .
H14B H 0.802549 -0.149665 0.100923 0.110 Uiso 1 1 calc R U . . .
H14C H 0.816953 -0.092245 0.054135 0.110 Uiso 1 1 calc R U . . .
C151 C 0.3811(13) 0.2186(14) 0.1548(14) 0.069(9) Uani 1 1 d . . . . .
C152 C 0.382(2) 0.2303(14) 0.1035(14) 0.076(9) Uani 1 1 d . . . . .
H152 H 0.425279 0.226384 0.079263 0.092 Uiso 1 1 calc R U . . .
C153 C 0.3186(18) 0.2474(19) 0.0901(17) 0.098(13) Uani 1 1 d . . . . .
H153 H 0.318965 0.255606 0.056595 0.118 Uiso 1 1 calc R U . . .
C154 C 0.2583(19) 0.2521(19) 0.1237(16) 0.091(11) Uani 1 1 d . . . . .
H154 H 0.216254 0.262958 0.113088 0.109 Uiso 1 1 calc R U . . .
C155 C 0.2518(12) 0.2419(16) 0.1753(11) 0.072(9) Uani 1 1 d D . . . .
C156 C 0.3180(15) 0.2233(14) 0.1896(13) 0.067(8) Uani 1 1 d . . . . .
H156 H 0.317178 0.214415 0.223228 0.080 Uiso 1 1 calc R U . . .
C157 C 0.1829(13) 0.252(2) 0.2167(13) 0.104(13) Uani 1 1 d D . . . .
H15A H 0.169647 0.208251 0.237872 0.156 Uiso 1 1 calc R U . . .
H15B H 0.143713 0.267173 0.202052 0.156 Uiso 1 1 calc R U . . .
H15C H 0.192319 0.286337 0.236016 0.156 Uiso 1 1 calc R U . . .
C161 C 0.7716(16) -0.0241(16) 0.3008(16) 0.088(2) Uani 1 1 d . U . . .
C162 C 0.7668(15) -0.0530(16) 0.3475(16) 0.088(2) Uani 1 1 d . U . . .
H162 H 0.769288 -0.024202 0.371116 0.105 Uiso 1 1 calc R U . . .
C163 C 0.7584(15) -0.1240(16) 0.3621(16) 0.088(2) Uani 1 1 d . U . . .
H163 H 0.760839 -0.144971 0.393474 0.106 Uiso 1 1 calc R U . . .
C164 C 0.7460(15) -0.1616(17) 0.3264(15) 0.088(2) Uani 1 1 d . U . . .
H164 H 0.737982 -0.209557 0.335177 0.106 Uiso 1 1 calc R U . . .
C165 C 0.7446(16) -0.1351(15) 0.2815(13) 0.088(2) Uani 1 1 d D U . . .
C166 C 0.7613(15) -0.0627(16) 0.2643(16) 0.088(2) Uani 1 1 d . U . . .
H166 H 0.765008 -0.042924 0.231615 0.106 Uiso 1 1 calc R U . . .
C167 C 0.7369(16) -0.1760(15) 0.2399(12) 0.089(3) Uani 1 1 d D U . . .
H16A H 0.686148 -0.181191 0.241332 0.134 Uiso 1 1 calc R U . . .
H16B H 0.758188 -0.221396 0.244015 0.134 Uiso 1 1 calc R U . . .
H16C H 0.761496 -0.151073 0.208124 0.134 Uiso 1 1 calc R U . . .
C171 C 0.3626(16) 0.1059(16) 0.3087(17) 0.100(3) Uani 1 1 d . U . . .
C172 C 0.3547(16) 0.0660(16) 0.2739(16) 0.101(3) Uani 1 1 d . U . . .
H172 H 0.395889 0.045535 0.255501 0.121 Uiso 1 1 calc R U . . .
C173 C 0.2865(16) 0.0544(16) 0.2645(16) 0.101(3) Uani 1 1 d . U . . .
H173 H 0.283541 0.025388 0.241168 0.121 Uiso 1 1 calc R U . . .
C174 C 0.2323(17) 0.0818(16) 0.2865(16) 0.101(3) Uani 1 1 d . U . . .
H174 H 0.189072 0.074904 0.277814 0.121 Uiso 1 1 calc R U . . .
C175 C 0.2299(15) 0.1229(15) 0.3237(14) 0.101(3) Uani 1 1 d D U . . .
C176 C 0.3012(16) 0.1310(16) 0.3388(16) 0.101(3) Uani 1 1 d . U . . .
H176 H 0.302689 0.151588 0.366711 0.121 Uiso 1 1 calc R U . . .
C177 C 0.1634(15) 0.1549(15) 0.3572(14) 0.102(3) Uani 1 1 d D U . . .
H17D H 0.155908 0.132325 0.390817 0.153 Uiso 1 1 calc R U . . .
H17E H 0.120966 0.148355 0.345580 0.153 Uiso 1 1 calc R U . . .
H17F H 0.171920 0.204006 0.356042 0.153 Uiso 1 1 calc R U . . .
C181 C 0.8436(19) 0.163(2) 0.4386(14) 0.097(2) Uani 1 1 d . U . . .
C182 C 0.9055(19) 0.200(2) 0.4308(14) 0.097(2) Uani 1 1 d . U . . .
H182 H 0.913158 0.239493 0.407094 0.116 Uiso 1 1 calc R U . . .
C183 C 0.961(2) 0.182(2) 0.4572(13) 0.097(2) Uani 1 1 d . U . . .
H183 H 1.002650 0.208662 0.452181 0.117 Uiso 1 1 calc R U . . .
C184 C 0.9463(19) 0.124(2) 0.4894(14) 0.097(2) Uani 1 1 d . U . . .
H184 H 0.979227 0.111119 0.508508 0.117 Uiso 1 1 calc R U . . .
C185 C 0.8853(19) 0.0796(18) 0.4970(13) 0.097(2) Uani 1 1 d D U . . .
C186 C 0.833(2) 0.105(2) 0.4756(13) 0.097(2) Uani 1 1 d . U . . .
H186 H 0.787001 0.083497 0.485842 0.116 Uiso 1 1 calc R U . . .
C187 C 0.8733(19) 0.0177(18) 0.5391(12) 0.098(3) Uani 1 1 d D U . . .
H18A H 0.852235 0.034313 0.570439 0.147 Uiso 1 1 calc R U . . .
H18B H 0.919179 -0.003941 0.539782 0.147 Uiso 1 1 calc R U . . .
H18C H 0.840847 -0.015853 0.533427 0.147 Uiso 1 1 calc R U . . .
C191 C 0.3592(8) 0.2679(11) 0.4690(8) 0.092(2) Uani 1 1 d G U . . .
C192 C 0.3386(9) 0.3204(10) 0.4992(8) 0.093(2) Uani 1 1 d G U . . .
H192 H 0.372386 0.354304 0.499525 0.111 Uiso 1 1 calc R U . . .
C193 C 0.2677(11) 0.3221(10) 0.5288(7) 0.093(2) Uani 1 1 d G U . . .
H193 H 0.253962 0.357216 0.548987 0.111 Uiso 1 1 calc R U . . .
C194 C 0.2172(8) 0.2714(11) 0.5283(8) 0.093(2) Uani 1 1 d G U . . .
H194 H 0.169773 0.272574 0.548122 0.111 Uiso 1 1 calc R U . . .
C195 C 0.2378(9) 0.2189(10) 0.4981(8) 0.093(2) Uani 1 1 d DG U . . .
C196 C 0.3087(11) 0.2172(10) 0.4685(8) 0.092(2) Uani 1 1 d G U . . .
H196 H 0.322432 0.182105 0.448335 0.111 Uiso 1 1 calc R U . . .
C197 C 0.1779(14) 0.1688(15) 0.4954(13) 0.094(3) Uani 1 1 d D U . . .
H19A H 0.152821 0.189621 0.471432 0.140 Uiso 1 1 calc R U . . .
H19B H 0.143802 0.159597 0.527558 0.140 Uiso 1 1 calc R U . . .
H19C H 0.199469 0.125641 0.485658 0.140 Uiso 1 1 calc R U . . .
C201 C 0.7307(15) 0.6087(16) 0.0568(11) 0.0641(15) Uani 1 1 d . U . . .
C202 C 0.7931(16) 0.6323(16) 0.0201(10) 0.0646(16) Uani 1 1 d . U . . .
H202 H 0.829210 0.601862 0.006461 0.078 Uiso 1 1 calc R U . . .
C203 C 0.7982(16) 0.7083(15) 0.0041(11) 0.0649(16) Uani 1 1 d . U . . .
H203 H 0.838963 0.725946 -0.020521 0.078 Uiso 1 1 calc R U . . .
C204 C 0.7501(15) 0.7511(16) 0.0222(10) 0.0651(16) Uani 1 1 d . U . . .
H204 H 0.757217 0.797947 0.008799 0.078 Uiso 1 1 calc R U . . .
C205 C 0.6904(13) 0.7344(14) 0.0586(10) 0.0650(16) Uani 1 1 d D U . . .
C206 C 0.6811(15) 0.6579(15) 0.0780(11) 0.0645(16) Uani 1 1 d . U . . .
H206 H 0.641611 0.642888 0.104540 0.077 Uiso 1 1 calc R U . . .
C207 C 0.6332(14) 0.7841(14) 0.0846(10) 0.066(2) Uani 1 1 d D U . . .
H20A H 0.588512 0.779203 0.075184 0.100 Uiso 1 1 calc R U . . .
H20B H 0.650655 0.831479 0.074761 0.100 Uiso 1 1 calc R U . . .
H20C H 0.624487 0.772695 0.120061 0.100 Uiso 1 1 calc R U . . .
C211 C 0.4905(15) 0.5854(13) 0.2252(11) 0.0610(15) Uani 1 1 d . U . . .
C212 C 0.5397(15) 0.6404(13) 0.2146(11) 0.0616(16) Uani 1 1 d . U . . .
H212 H 0.583541 0.636935 0.190716 0.074 Uiso 1 1 calc R U . . .
C213 C 0.5272(15) 0.7010(14) 0.2379(11) 0.0622(16) Uani 1 1 d . U . . .
H213 H 0.559832 0.738599 0.228326 0.075 Uiso 1 1 calc R U . . .
C214 C 0.4692(15) 0.7022(14) 0.2726(11) 0.0626(16) Uani 1 1 d . U . . .
H214 H 0.460694 0.741732 0.288857 0.075 Uiso 1 1 calc R U . . .
C215 C 0.4157(13) 0.6465(14) 0.2885(9) 0.0626(16) Uani 1 1 d D U . . .
C216 C 0.4258(15) 0.5901(14) 0.2644(11) 0.0618(16) Uani 1 1 d . U . . .
H216 H 0.391080 0.554375 0.273056 0.074 Uiso 1 1 calc R U . . .
C217 C 0.3493(13) 0.6545(14) 0.3323(9) 0.064(2) Uani 1 1 d D U . . .
H21A H 0.305452 0.653061 0.321386 0.097 Uiso 1 1 calc R U . . .
H21B H 0.352648 0.698469 0.344070 0.097 Uiso 1 1 calc R U . . .
H21C H 0.348453 0.617040 0.358746 0.097 Uiso 1 1 calc R U . . .
C221 C 0.9675(14) 0.4631(14) 0.1231(10) 0.0581(15) Uani 1 1 d . U . . .
C222 C 0.9769(18) 0.5046(19) 0.0797(13) 0.089(11) Uani 1 1 d . . . . .
H222 H 0.937714 0.529463 0.071988 0.107 Uiso 1 1 calc R U . . .
C223 C 1.0452(14) 0.5107(14) 0.0462(11) 0.0610(19) Uani 1 1 d . U . . .
H223 H 1.050750 0.530285 0.013222 0.073 Uiso 1 1 calc R U . . .
C224 C 1.1038(14) 0.4871(14) 0.0631(10) 0.0606(17) Uani 1 1 d . U . . .
H224 H 1.150296 0.497557 0.042724 0.073 Uiso 1 1 calc R U . . .
C225 C 1.0973(12) 0.4503(14) 0.1070(10) 0.0602(17) Uani 1 1 d D U . . .
C226 C 1.0264(14) 0.4388(14) 0.1396(10) 0.0592(16) Uani 1 1 d . U . . .
H226 H 1.020178 0.415028 0.171605 0.071 Uiso 1 1 calc R U . . .
C227 C 1.1642(12) 0.4188(14) 0.1229(10) 0.062(2) Uani 1 1 d D U . . .
H22A H 1.192995 0.455559 0.128548 0.093 Uiso 1 1 calc R U . . .
H22B H 1.193025 0.394378 0.097001 0.093 Uiso 1 1 calc R U . . .
H22C H 1.148471 0.386747 0.152979 0.093 Uiso 1 1 calc R U . . .
C231 C 0.5070(16) 0.5359(15) 0.3811(10) 0.0662(16) Uani 1 1 d . U . . .
C232 C 0.4813(16) 0.5238(16) 0.4303(10) 0.0668(17) Uani 1 1 d . U . . .
H232 H 0.461989 0.480055 0.445451 0.080 Uiso 1 1 calc R U . . .
C233 C 0.4835(16) 0.5783(15) 0.4601(11) 0.0672(17) Uani 1 1 d . U . . .
H233 H 0.464199 0.570519 0.494419 0.081 Uiso 1 1 calc R U . . .
C234 C 0.5138(16) 0.6409(16) 0.4379(10) 0.0674(17) Uani 1 1 d . U . . .
H234 H 0.514660 0.676133 0.457381 0.081 Uiso 1 1 calc R U . . .
C235 C 0.5431(15) 0.6538(12) 0.3880(10) 0.0674(17) Uani 1 1 d D U . . .
C236 C 0.5405(16) 0.5995(15) 0.3599(11) 0.0669(17) Uani 1 1 d . U . . .
H236 H 0.561956 0.606532 0.325772 0.080 Uiso 1 1 calc R U . . .
C237 C 0.5718(15) 0.7265(12) 0.3619(10) 0.068(2) Uani 1 1 d D U . . .
H23A H 0.596847 0.723451 0.327848 0.103 Uiso 1 1 calc R U . . .
H23B H 0.604834 0.743509 0.378588 0.103 Uiso 1 1 calc R U . . .
H23C H 0.531602 0.758064 0.363028 0.103 Uiso 1 1 calc R U . . .
C244 C 1.0713(8) 0.4366(11) 0.2655(7) 0.088(2) Uani 1 1 d DG U . . .
H244 H 1.121296 0.442163 0.252006 0.105 Uiso 1 1 calc R U . . .
C245 C 1.0237(11) 0.4867(10) 0.2516(7) 0.088(2) Uani 1 1 d DG U . . .
C246 C 0.9490(10) 0.4784(10) 0.2718(7) 0.087(2) Uani 1 1 d DG U . . .
H246 H 0.917160 0.511915 0.262500 0.105 Uiso 1 1 calc R U . . .
C241 C 0.9217(8) 0.4199(11) 0.3058(6) 0.087(2) Uani 1 1 d G U . . .
C242 C 0.9692(11) 0.3698(10) 0.3196(6) 0.087(2) Uani 1 1 d DG U . . .
H242 H 0.950947 0.330685 0.342398 0.105 Uiso 1 1 calc R U . . .
C243 C 1.0440(10) 0.3781(10) 0.2995(7) 0.088(2) Uani 1 1 d DG U . . .
C247 C 1.0958(17) 0.3234(18) 0.3163(15) 0.088(2) Uani 0.5 1 d D U P C 2
H24A H 1.102972 0.286791 0.295555 0.132 Uiso 0.5 1 calc R U P C 2
H24B H 1.074951 0.303949 0.350340 0.132 Uiso 0.5 1 calc R U P C 2
H24C H 1.141840 0.345148 0.313633 0.132 Uiso 0.5 1 calc R U P C 2
C248 C 1.0541(19) 0.5509(17) 0.2135(14) 0.088(2) Uani 0.5 1 d D U P D 1
H24D H 1.067762 0.586450 0.230398 0.132 Uiso 0.5 1 calc R U P D 1
H24E H 1.017462 0.568619 0.197163 0.132 Uiso 0.5 1 calc R U P D 1
H24F H 1.096167 0.537542 0.189279 0.132 Uiso 0.5 1 calc R U P D 1

loop_
_atom_site_aniso_label
_atom_site_aniso_U_11
_atom_site_aniso_U_22
_atom_site_aniso_U_33
_atom_site_aniso_U_23
_atom_site_aniso_U_13
_atom_site_aniso_U_12
Au1 0.0456(6) 0.0654(7) 0.0537(7) -0.0068(5) -0.0017(5) -0.0145(5)
Au2 0.0411(6) 0.0772(8) 0.0611(7) -0.0095(6) -0.0046(5) -0.0063(5)
Au3 0.0493(6) 0.0660(7) 0.0758(8) -0.0107(6) -0.0172(6) -0.0095(5)
Au4 0.0426(6) 0.0874(9) 0.0872(9) -0.0186(7) -0.0090(6) -0.0086(6)
Au5 0.0912(12) 0.0441(9) 0.335(4) -0.0172(14) 0.0412(17) -0.0094(8)
Au6 0.0559(8) 0.0545(8) 0.246(2) 0.0533(12) 0.0081(11) 0.0051(6)
Au7 0.1517(14) 0.0588(8) 0.0544(8) -0.0080(6) -0.0209(8) -0.0181(8)
Au8 0.0830(9) 0.0863(9) 0.0453(7) 0.0007(6) -0.0074(6) 0.0240(7)
Au9 0.0422(6) 0.0461(7) 0.1308(12) -0.0214(7) -0.0119(7) -0.0064(5)
Au10 0.0389(5) 0.0395(5) 0.0548(6) -0.0050(4) -0.0095(4) -0.0042(4)
Au11 0.0499(6) 0.0399(5) 0.0514(6) -0.0031(4) -0.0133(5) -0.0069(4)
Au12 0.0462(6) 0.0602(7) 0.0902(9) -0.0326(6) -0.0050(6) -0.0067(5)
Au13 0.0374(5) 0.0470(6) 0.0487(6) -0.0084(4) -0.0029(4) -0.0074(4)
Au14 0.0423(5) 0.0582(6) 0.0430(6) -0.0041(5) -0.0043(4) -0.0113(4)
Au15 0.0437(6) 0.0422(6) 0.1310(12) -0.0209(7) -0.0062(7) -0.0048(5)
Au16 0.0364(5) 0.0400(6) 0.0841(8) -0.0008(5) -0.0095(5) -0.0056(4)
Au17 0.0441(5) 0.0341(5) 0.0594(6) 0.0034(4) -0.0011(5) -0.0022(4)
Au18 0.0604(6) 0.0393(5) 0.0405(5) 0.0000(4) -0.0045(5) -0.0113(4)
Au19 0.0343(5) 0.0334(5) 0.0712(7) -0.0018(5) -0.0045(4) -0.0040(4)
Au20 0.0411(5) 0.0351(5) 0.0411(5) -0.0006(4) -0.0040(4) -0.0070(4)
Au21 0.0414(5) 0.0471(6) 0.0670(7) -0.0114(5) -0.0083(5) 0.0002(4)
Au22 0.0478(6) 0.0518(6) 0.0520(6) 0.0058(5) -0.0099(5) -0.0167(4)
Au23 0.0360(5) 0.0451(6) 0.1087(10) 0.0159(6) 0.0042(6) -0.0025(4)
Au24 0.0350(5) 0.0394(5) 0.0639(7) 0.0119(5) 0.0013(4) 0.0007(4)
Au25 0.0577(6) 0.0461(6) 0.0409(6) 0.0021(4) 0.0012(5) -0.0006(4)
Au26 0.0408(6) 0.0408(6) 0.1208(11) 0.0027(6) -0.0040(6) 0.0037(4)
Au27 0.0329(5) 0.0415(5) 0.0553(6) 0.0068(4) 0.0019(4) -0.0007(4)
Au28 0.0554(6) 0.0576(7) 0.0439(6) 0.0048(5) -0.0101(5) -0.0129(5)
Au29 0.0369(5) 0.0535(6) 0.0539(6) 0.0012(5) -0.0040(4) 0.0014(4)
Au30 0.0416(6) 0.0531(7) 0.1091(10) 0.0357(7) 0.0090(6) 0.0046(5)
Au31 0.0536(6) 0.0605(7) 0.0578(7) 0.0191(5) 0.0048(5) 0.0107(5)
Au32 0.0421(6) 0.0510(7) 0.0931(9) 0.0339(6) 0.0069(6) 0.0024(5)
Au33 0.0463(6) 0.0630(7) 0.0485(6) 0.0164(5) 0.0047(5) 0.0096(5)
Au34 0.0465(6) 0.0602(7) 0.0895(9) 0.0206(6) 0.0025(6) 0.0069(5)
Au35 0.0568(7) 0.0929(9) 0.0518(7) -0.0084(6) -0.0074(5) 0.0260(6)
Au36 0.0357(5) 0.0477(6) 0.0765(8) 0.0119(5) 0.0049(5) 0.0009(4)
S1 0.057(3) 0.072(4) 0.047(3) -0.006(3) -0.004(2) -0.007(3)
S2 0.047(3) 0.078(4) 0.075(4) -0.013(3) -0.002(3) -0.004(3)
S3 0.074(4) 0.084(4) 0.068(4) -0.011(3) -0.026(3) 0.010(3)
S4 0.052(3) 0.054(4) 0.065(4) -0.009(3) -0.022(3) -0.005(3)
S5 0.054(3) 0.103(5) 0.117(5) -0.021(4) -0.014(4) 0.001(3)
S6 0.048(4) 0.141(6) 0.118(6) -0.011(5) 0.014(4) -0.001(4)
S7 0.094(5) 0.098(5) 0.251(8) -0.086(6) 0.040(6) -0.040(4)
S8 0.089(5) 0.044(4) 0.363(9) 0.032(6) -0.013(7) -0.007(4)
S9 0.049(3) 0.078(4) 0.179(7) 0.079(4) 0.016(4) 0.011(3)
S10 0.097(4) 0.070(4) 0.070(4) 0.003(3) -0.021(3) -0.031(3)
S11 0.150(6) 0.124(6) 0.077(5) -0.010(4) -0.033(5) -0.016(5)
S12 0.092(4) 0.096(5) 0.050(3) 0.004(3) -0.005(3) 0.038(4)
S13 0.067(4) 0.091(5) 0.115(5) -0.058(4) -0.021(4) 0.005(3)
S14 0.047(3) 0.063(3) 0.097(4) -0.031(3) 0.000(3) -0.003(3)
S15 0.043(3) 0.039(3) 0.126(7) -0.014(4) -0.023(4) -0.006(3)
S16 0.047(3) 0.051(3) 0.145(6) 0.007(4) -0.004(4) 0.004(3)
S17 0.051(3) 0.049(3) 0.163(6) 0.022(4) 0.020(4) -0.004(3)
S18 0.073(4) 0.114(5) 0.087(5) 0.011(4) -0.010(4) 0.031(4)
S19 0.055(3) 0.097(5) 0.097(5) 0.038(4) -0.001(3) 0.000(3)
S20 0.058(3) 0.071(4) 0.062(3) -0.009(3) -0.017(3) -0.013(3)
S21 0.060(3) 0.042(3) 0.071(4) 0.003(3) -0.012(3) 0.001(2)
S22 0.048(3) 0.060(3) 0.061(3) 0.007(3) -0.014(3) -0.019(2)
S23 0.068(3) 0.065(4) 0.052(3) 0.002(3) -0.004(3) 0.016(3)
S24 0.077(4) 0.112(5) 0.068(4) -0.022(4) -0.017(3) 0.007(4)
C11 0.059(3) 0.073(4) 0.048(3) -0.006(3) -0.004(3) -0.007(3)
C12 0.059(3) 0.074(4) 0.049(3) -0.006(3) -0.004(3) -0.007(3)
C13 0.060(3) 0.074(4) 0.049(3) -0.006(3) -0.004(3) -0.007(3)
C14 0.060(3) 0.074(4) 0.049(3) -0.007(3) -0.004(3) -0.007(3)
C15 0.060(3) 0.074(4) 0.049(3) -0.007(3) -0.004(3) -0.007(3)
C16 0.059(3) 0.074(4) 0.049(3) -0.007(3) -0.004(3) -0.007(3)
C17 0.061(4) 0.075(4) 0.050(4) -0.007(3) -0.004(3) -0.007(3)
C21 0.048(3) 0.079(4) 0.076(4) -0.014(3) -0.002(3) -0.004(3)
C22 0.049(3) 0.079(4) 0.076(4) -0.014(3) -0.002(3) -0.004(3)
C23 0.049(3) 0.080(4) 0.077(4) -0.014(3) -0.002(3) -0.003(3)
C24 0.049(3) 0.080(4) 0.077(4) -0.014(3) -0.002(3) -0.004(3)
C25 0.049(3) 0.080(4) 0.077(4) -0.014(3) -0.002(3) -0.004(3)
C26 0.049(3) 0.079(4) 0.076(4) -0.014(3) -0.002(3) -0.004(3)
C27 0.050(4) 0.080(5) 0.077(5) -0.014(4) -0.002(4) -0.003(4)
C28 0.049(4) 0.080(5) 0.077(5) -0.014(4) -0.002(4) -0.003(4)
C31 0.075(4) 0.084(4) 0.069(4) -0.011(3) -0.025(3) 0.010(3)
C36 0.076(4) 0.084(4) 0.069(4) -0.010(3) -0.025(3) 0.010(3)
C35 0.077(4) 0.085(4) 0.069(4) -0.010(3) -0.025(3) 0.010(3)
C34 0.077(4) 0.085(4) 0.069(4) -0.010(3) -0.025(3) 0.010(3)
C33 0.077(4) 0.084(4) 0.069(4) -0.011(3) -0.025(3) 0.010(3)
C32 0.076(4) 0.084(4) 0.069(4) -0.011(3) -0.025(3) 0.010(3)
C37 0.078(4) 0.085(5) 0.071(4) -0.010(4) -0.025(4) 0.010(4)
C41 0.057(15) 0.050(16) 0.047(15) 0.003(11) -0.018(12) -0.016(12)
C42 0.065(16) 0.060(16) 0.040(14) -0.010(12) -0.028(13) 0.000(13)
C43 0.056(16) 0.12(3) 0.031(14) -0.016(16) -0.027(12) -0.021(17)
C44 0.068(18) 0.07(2) 0.059(18) 0.005(15) -0.021(15) -0.009(15)
C45 0.067(18) 0.061(18) 0.08(2) -0.026(15) -0.048(17) -0.001(14)
C46 0.066(17) 0.053(17) 0.09(2) 0.013(15) -0.049(16) -0.020(13)
C47 0.15(3) 0.034(16) 0.10(3) -0.023(16) -0.05(2) -0.001(17)
C51 0.055(4) 0.103(5) 0.117(5) -0.021(4) -0.014(4) 0.001(3)
C52 0.055(4) 0.103(5) 0.117(5) -0.021(4) -0.014(4) 0.002(3)
C53 0.056(4) 0.104(5) 0.118(5) -0.021(4) -0.014(4) 0.002(4)
C54 0.056(4) 0.104(5) 0.118(5) -0.021(4) -0.013(4) 0.002(4)
C55 0.056(4) 0.104(5) 0.118(5) -0.021(4) -0.013(4) 0.002(4)
C56 0.055(4) 0.104(5) 0.118(5) -0.021(4) -0.014(4) 0.002(3)
C57 0.057(4) 0.105(5) 0.119(6) -0.020(5) -0.013(4) 0.002(4)
C61 0.049(4) 0.141(6) 0.119(6) -0.011(5) 0.014(4) 0.000(4)
C66 0.050(4) 0.142(6) 0.119(6) -0.011(5) 0.014(4) 0.000(4)
C65 0.050(4) 0.142(6) 0.119(6) -0.011(5) 0.015(4) 0.000(4)
C64 0.051(4) 0.142(6) 0.119(6) -0.011(5) 0.014(4) 0.000(4)
C63 0.050(4) 0.142(6) 0.119(6) -0.011(5) 0.014(4) 0.000(4)
C62 0.050(4) 0.142(6) 0.119(6) -0.011(5) 0.015(4) 0.000(4)
C67 0.051(4) 0.142(7) 0.120(6) -0.011(5) 0.015(4) 0.000(4)
C76 0.094(5) 0.099(5) 0.252(8) -0.085(6) 0.040(6) -0.040(4)
C75 0.094(5) 0.099(6) 0.252(8) -0.085(6) 0.040(6) -0.040(5)
C74 0.094(5) 0.099(6) 0.252(8) -0.085(6) 0.040(6) -0.040(5)
C73 0.094(5) 0.099(6) 0.252(8) -0.085(6) 0.040(6) -0.040(5)
C72 0.094(5) 0.099(6) 0.252(8) -0.085(6) 0.040(6) -0.040(5)
C71 0.094(5) 0.099(5) 0.252(8) -0.085(6) 0.040(6) -0.040(4)
C77 0.095(5) 0.100(6) 0.252(8) -0.084(6) 0.040(6) -0.039(5)
C86 0.090(5) 0.045(4) 0.363(9) 0.032(6) -0.013(7) -0.007(4)
C81 0.090(5) 0.044(4) 0.363(9) 0.032(6) -0.013(7) -0.007(4)
C82 0.090(5) 0.044(4) 0.363(9) 0.032(6) -0.013(7) -0.007(4)
C83 0.090(5) 0.044(4) 0.363(9) 0.032(6) -0.013(7) -0.007(4)
C84 0.090(5) 0.045(4) 0.363(9) 0.032(6) -0.013(7) -0.007(4)
C85 0.090(5) 0.045(4) 0.363(9) 0.032(6) -0.013(7) -0.007(4)
C87 0.091(6) 0.046(5) 0.363(9) 0.032(6) -0.013(7) -0.007(4)
C95 0.049(3) 0.078(4) 0.179(7) 0.079(5) 0.016(4) 0.012(3)
C94 0.050(3) 0.078(4) 0.179(7) 0.079(5) 0.016(4) 0.012(3)
C93 0.049(3) 0.078(4) 0.179(7) 0.079(5) 0.016(4) 0.012(3)
C92 0.049(3) 0.078(4) 0.179(7) 0.079(5) 0.016(4) 0.012(3)
C91 0.049(3) 0.078(4) 0.179(7) 0.079(4) 0.016(4) 0.012(3)
C96 0.049(3) 0.078(4) 0.179(7) 0.080(5) 0.016(4) 0.012(3)
C97 0.050(4) 0.078(5) 0.179(7) 0.079(5) 0.016(5) 0.011(4)
C101 0.098(5) 0.072(4) 0.071(4) 0.003(3) -0.021(3) -0.031(3)
C106 0.098(5) 0.072(4) 0.072(4) 0.003(3) -0.020(4) -0.031(4)
C105 0.098(5) 0.073(4) 0.072(4) 0.003(3) -0.020(4) -0.031(4)
C104 0.098(5) 0.073(4) 0.072(4) 0.003(3) -0.020(4) -0.031(4)
C103 0.098(5) 0.073(4) 0.072(4) 0.003(3) -0.020(4) -0.031(4)
C102 0.098(5) 0.072(4) 0.072(4) 0.003(3) -0.020(4) -0.031(4)
C107 0.099(5) 0.073(5) 0.073(5) 0.003(4) -0.020(4) -0.031(4)
C108 0.098(5) 0.073(5) 0.073(5) 0.003(4) -0.021(4) -0.031(4)
C112 0.151(6) 0.125(6) 0.078(5) -0.010(4) -0.032(5) -0.016(5)
C111 0.151(6) 0.124(6) 0.077(5) -0.010(4) -0.032(5) -0.016(5)
C116 0.151(6) 0.125(6) 0.078(5) -0.010(4) -0.032(5) -0.016(5)
C115 0.151(6) 0.125(6) 0.078(5) -0.010(4) -0.032(5) -0.016(5)
C114 0.151(6) 0.125(6) 0.078(5) -0.010(4) -0.032(5) -0.016(5)
C113 0.151(6) 0.125(6) 0.078(5) -0.010(4) -0.032(5) -0.016(5)
C117 0.151(7) 0.125(6) 0.079(5) -0.010(5) -0.032(5) -0.016(6)
C121 0.092(4) 0.097(5) 0.050(3) 0.004(3) -0.005(3) 0.038(4)
C122 0.093(4) 0.097(5) 0.051(4) 0.004(3) -0.005(3) 0.038(4)
C123 0.093(4) 0.097(5) 0.051(4) 0.004(3) -0.005(3) 0.038(4)
C124 0.093(4) 0.097(5) 0.051(4) 0.004(3) -0.005(3) 0.038(4)
C125 0.093(4) 0.097(5) 0.051(4) 0.004(3) -0.005(3) 0.038(4)
C126 0.093(4) 0.097(5) 0.051(4) 0.004(3) -0.005(3) 0.038(4)
C127 0.094(5) 0.098(5) 0.052(4) 0.003(4) -0.006(4) 0.037(4)
C135 0.070(4) 0.093(5) 0.116(5) -0.057(4) -0.021(4) 0.005(3)
C136 0.069(4) 0.092(5) 0.116(5) -0.057(4) -0.021(4) 0.005(3)
C131 0.069(4) 0.091(5) 0.116(5) -0.057(4) -0.021(4) 0.005(3)
C132 0.069(4) 0.092(5) 0.116(5) -0.057(4) -0.021(4) 0.005(3)
C133 0.070(4) 0.092(5) 0.116(5) -0.057(4) -0.021(4) 0.005(3)
C134 0.070(4) 0.093(5) 0.116(5) -0.057(4) -0.021(4) 0.005(3)
C137 0.071(4) 0.094(5) 0.117(6) -0.056(5) -0.021(4) 0.005(4)
C141 0.048(3) 0.064(4) 0.098(4) -0.030(3) 0.000(3) -0.002(3)
C142 0.048(3) 0.064(4) 0.099(4) -0.030(3) 0.000(3) -0.002(3)
C143 0.049(3) 0.064(4) 0.099(4) -0.030(3) -0.001(3) -0.002(3)
C144 0.049(3) 0.064(4) 0.099(5) -0.030(3) -0.001(3) -0.002(3)
C145 0.049(3) 0.064(4) 0.099(4) -0.030(3) -0.001(3) -0.002(3)
C146 0.048(3) 0.064(4) 0.099(4) -0.030(3) -0.001(3) -0.002(3)
C147 0.050(4) 0.065(4) 0.100(5) -0.030(4) 0.000(4) -0.003(3)
C151 0.030(13) 0.045(15) 0.14(3) -0.028(17) -0.020(16) 0.011(11)
C152 0.09(2) 0.041(16) 0.10(3) -0.017(16) -0.03(2) -0.016(15)
C153 0.048(19) 0.09(3) 0.15(4) 0.03(2) -0.03(2) -0.026(16)
C154 0.06(2) 0.10(3) 0.12(3) -0.01(2) -0.06(2) -0.007(18)
C155 0.037(14) 0.09(2) 0.10(2) -0.002(18) -0.026(15) -0.024(13)
C156 0.054(16) 0.051(16) 0.10(2) 0.005(15) -0.035(16) 0.010(12)
C157 0.021(13) 0.14(3) 0.15(3) -0.01(3) -0.011(17) -0.007(16)
C161 0.048(3) 0.051(4) 0.146(6) 0.007(4) -0.004(4) 0.004(3)
C162 0.049(3) 0.052(4) 0.146(6) 0.007(4) -0.004(4) 0.004(3)
C163 0.049(3) 0.052(4) 0.146(6) 0.007(4) -0.004(4) 0.004(3)
C164 0.049(3) 0.052(4) 0.146(6) 0.007(4) -0.004(4) 0.004(3)
C165 0.049(3) 0.052(4) 0.146(6) 0.007(4) -0.004(4) 0.003(3)
C166 0.049(3) 0.052(4) 0.146(6) 0.007(4) -0.004(4) 0.004(3)
C167 0.050(4) 0.053(4) 0.147(6) 0.007(4) -0.004(4) 0.003(3)
C171 0.052(3) 0.049(4) 0.163(6) 0.022(4) 0.019(4) -0.004(3)
C172 0.052(3) 0.050(4) 0.164(6) 0.022(4) 0.019(4) -0.005(3)
C173 0.053(3) 0.050(4) 0.164(6) 0.022(4) 0.019(4) -0.005(3)
C174 0.053(3) 0.050(4) 0.164(6) 0.022(4) 0.019(4) -0.005(3)
C175 0.053(3) 0.050(4) 0.164(6) 0.022(4) 0.019(4) -0.005(3)
C176 0.052(3) 0.050(4) 0.164(6) 0.022(4) 0.019(4) -0.005(3)
C177 0.054(4) 0.052(4) 0.164(7) 0.021(4) 0.019(4) -0.005(3)
C181 0.074(4) 0.115(5) 0.087(5) 0.011(4) -0.011(4) 0.030(4)
C182 0.074(4) 0.115(5) 0.088(5) 0.011(4) -0.011(4) 0.030(4)
C183 0.075(4) 0.115(5) 0.088(5) 0.011(4) -0.011(4) 0.030(4)
C184 0.075(4) 0.115(5) 0.088(5) 0.011(4) -0.011(4) 0.030(4)
C185 0.075(4) 0.115(5) 0.088(5) 0.011(4) -0.011(4) 0.030(4)
C186 0.074(4) 0.115(5) 0.088(5) 0.011(4) -0.011(4) 0.030(4)
C187 0.076(5) 0.115(6) 0.089(5) 0.012(5) -0.011(4) 0.030(4)
C191 0.056(3) 0.098(5) 0.098(5) 0.036(4) -0.001(3) -0.001(3)
C192 0.057(4) 0.098(5) 0.098(5) 0.036(4) -0.001(3) -0.001(3)
C193 0.057(4) 0.099(5) 0.098(5) 0.035(4) 0.000(4) -0.001(3)
C194 0.057(4) 0.099(5) 0.098(5) 0.035(4) 0.000(4) -0.001(3)
C195 0.057(4) 0.099(5) 0.098(5) 0.036(4) -0.001(3) -0.001(3)
C196 0.056(4) 0.098(5) 0.098(5) 0.036(4) -0.001(3) -0.001(3)
C197 0.058(4) 0.099(5) 0.099(5) 0.035(4) 0.000(4) -0.001(4)
C201 0.059(3) 0.072(4) 0.062(3) -0.008(3) -0.017(3) -0.014(3)
C202 0.060(3) 0.072(4) 0.063(4) -0.008(3) -0.016(3) -0.014(3)
C203 0.060(3) 0.072(4) 0.063(4) -0.008(3) -0.016(3) -0.014(3)
C204 0.060(3) 0.072(4) 0.063(4) -0.008(3) -0.016(3) -0.014(3)
C205 0.060(3) 0.072(4) 0.063(4) -0.008(3) -0.016(3) -0.014(3)
C206 0.060(3) 0.072(4) 0.063(4) -0.008(3) -0.017(3) -0.014(3)
C207 0.062(4) 0.073(4) 0.065(4) -0.007(4) -0.016(3) -0.014(3)
C211 0.061(3) 0.043(3) 0.073(4) 0.002(3) -0.011(3) 0.001(2)
C212 0.062(3) 0.043(3) 0.073(4) 0.002(3) -0.011(3) 0.001(3)
C213 0.063(3) 0.044(3) 0.074(4) 0.002(3) -0.011(3) 0.001(3)
C214 0.063(3) 0.044(3) 0.074(4) 0.002(3) -0.011(3) 0.001(3)
C215 0.063(3) 0.044(3) 0.074(4) 0.002(3) -0.011(3) 0.001(3)
C216 0.062(3) 0.043(3) 0.073(4) 0.002(3) -0.011(3) 0.001(3)
C217 0.065(4) 0.046(4) 0.075(4) 0.002(3) -0.010(3) 0.001(3)
C221 0.049(3) 0.061(3) 0.062(3) 0.007(3) -0.014(3) -0.019(3)
C222 0.064(19) 0.09(2) 0.09(2) 0.028(19) -0.002(17) -0.035(17)
C223 0.051(3) 0.063(4) 0.065(4) 0.007(3) -0.013(3) -0.018(3)
C224 0.050(3) 0.063(4) 0.065(4) 0.007(3) -0.013(3) -0.018(3)
C225 0.050(3) 0.062(4) 0.064(4) 0.007(3) -0.014(3) -0.018(3)
C226 0.049(3) 0.061(4) 0.063(4) 0.007(3) -0.014(3) -0.019(3)
C227 0.051(4) 0.064(4) 0.066(4) 0.007(4) -0.013(3) -0.018(3)
C231 0.069(3) 0.066(4) 0.053(3) 0.002(3) -0.004(3) 0.016(3)
C232 0.070(4) 0.067(4) 0.054(3) 0.001(3) -0.004(3) 0.016(3)
C233 0.070(4) 0.067(4) 0.054(3) 0.001(3) -0.004(3) 0.016(3)
C234 0.070(4) 0.067(4) 0.054(3) 0.001(3) -0.004(3) 0.016(3)
C235 0.070(4) 0.067(4) 0.054(3) 0.001(3) -0.004(3) 0.016(3)
C236 0.070(4) 0.067(4) 0.054(3) 0.001(3) -0.004(3) 0.016(3)
C237 0.072(4) 0.068(4) 0.055(4) 0.000(3) -0.003(3) 0.016(4)
C244 0.079(4) 0.114(5) 0.071(4) -0.021(4) -0.016(4) 0.007(4)
C245 0.079(4) 0.114(5) 0.071(4) -0.021(4) -0.016(4) 0.007(4)
C246 0.079(4) 0.113(5) 0.070(4) -0.021(4) -0.017(3) 0.007(4)
C241 0.078(4) 0.113(5) 0.070(4) -0.022(4) -0.017(3) 0.007(4)
C242 0.079(4) 0.113(5) 0.071(4) -0.022(4) -0.016(3) 0.007(4)
C243 0.079(4) 0.114(5) 0.071(4) -0.021(4) -0.016(4) 0.007(4)
C247 0.079(5) 0.114(6) 0.071(5) -0.021(4) -0.016(4) 0.007(4)
C248 0.079(5) 0.114(6) 0.071(5) -0.021(4) -0.016(4) 0.007(4)

loop_
_atom_type_symbol
_atom_type_description
_atom_type_scat_dispersion_real
_atom_type_scat_dispersion_imag
_atom_type_scat_source
C C 0.0181 0.0091 'International Tables Vol C Tables 4.2.6.8 and 6.1.1.4'
H H 0.0000 0.0000 'International Tables Vol C Tables 4.2.6.8 and 6.1.1.4'
Au Au -4.4197 7.2980 'International Tables Vol C Tables 4.2.6.8 and 6.1.1.4'
S S 0.3331 0.5567 'International Tables Vol C Tables 4.2.6.8 and 6.1.1.4'

loop_
_geom_angle_atom_site_label_1
_geom_angle_atom_site_label_2
_geom_angle_atom_site_label_3
_geom_angle
_geom_angle_site_symmetry_1
_geom_angle_site_symmetry_3
_geom_angle_publ_flag
S1 Au1 Au22 85.66(17) . . ?
S1 Au1 S2 171.7(3) . . ?
S2 Au1 Au22 97.30(19) . . ?
S2 Au2 Au29 136.25(19) . . ?
S2 Au2 S3 170.2(3) . . ?
S3 Au2 Au29 53.2(2) . . ?
S4 Au3 S5 171.0(3) . . ?
S5 Au4 Au36 132.9(2) . . ?
S5 Au4 S6 174.1(3) . . ?
S6 Au4 Au36 52.6(2) . . ?
S7 Au5 Au15 52.8(3) . . ?
S8 Au5 Au15 132.1(4) . . ?
S8 Au5 S7 174.1(5) . . ?
S9 Au6 S8 171.9(4) . . ?
S10 Au7 Au18 52.1(2) . . ?
S11 Au7 Au18 133.9(3) . . ?
S11 Au7 S10 173.8(4) . . ?
S12 Au8 S11 172.0(4) . . ?
Au10 Au9 Au16 54.62(3) . . ?
Au10 Au9 Au19 49.94(3) . . ?
Au15 Au9 Au10 100.78(5) . . ?
Au15 Au9 Au16 84.34(5) . . ?
Au15 Au9 Au19 50.97(4) . . ?
Au19 Au9 Au16 54.91(3) . . ?
S13 Au9 Au10 83.1(2) . . ?
S13 Au9 Au15 95.3(3) . . ?
S13 Au9 Au16 136.5(2) . . ?
S13 Au9 Au19 91.6(2) . . ?
S13 Au9 S15 178.8(3) . . ?
S15 Au9 Au10 97.25(18) . . ?
S15 Au9 Au15 85.83(19) . . ?
S15 Au9 Au16 44.12(19) . . ?
S15 Au9 Au19 89.5(2) . . ?
Au11 Au10 Au9 159.30(5) . . ?
Au11 Au10 Au16 118.71(4) . . ?
Au11 Au10 Au17 66.46(3) . . ?
Au13 Au10 Au9 95.72(4) . . ?
Au13 Au10 Au11 96.70(4) . . ?
Au13 Au10 Au16 124.52(5) . . ?
Au13 Au10 Au17 124.12(5) . . ?
Au13 Au10 Au19 59.97(3) . . ?
Au16 Au10 Au9 65.99(4) . . ?
Au16 Au10 Au17 53.36(3) . . ?
Au17 Au10 Au9 118.66(4) . . ?
Au19 Au10 Au9 67.85(4) . . ?
Au19 Au10 Au11 132.85(5) . . ?
Au19 Au10 Au16 64.69(3) . . ?
Au19 Au10 Au17 92.23(4) . . ?
Au20 Au10 Au9 132.14(5) . . ?
Au20 Au10 Au11 68.56(4) . . ?
Au20 Au10 Au13 59.96(4) . . ?
Au20 Au10 Au16 93.25(4) . . ?
Au20 Au10 Au17 64.37(4) . . ?
Au20 Au10 Au19 64.30(4) . . ?
S4 Au10 Au9 70.53(16) . . ?
S4 Au10 Au11 88.89(16) . . ?
S4 Au10 Au13 132.49(17) . . ?
S4 Au10 Au16 92.00(16) . . ?
S4 Au10 Au17 101.38(17) . . ?
S4 Au10 Au19 137.74(17) . . ?
S4 Au10 Au20 156.52(17) . . ?
Au10 Au11 Au17 56.82(3) . . ?
Au10 Au11 Au18 102.94(4) . . ?
Au10 Au11 Au20 51.63(3) . . ?
Au18 Au11 Au17 84.04(4) . . ?
Au18 Au11 Au20 51.42(3) . . ?
Au20 Au11 Au17 55.94(3) . . ?
S20 Au11 Au10 92.10(19) . . ?
S20 Au11 Au17 146.03(19) . . ?
S20 Au11 Au18 90.98(18) . . ?
S20 Au11 Au20 95.22(19) . . ?
S21 Au11 Au10 92.88(17) . . ?
S21 Au11 Au17 45.79(15) . . ?
S21 Au11 Au18 102.7(2) . . ?
S21 Au11 Au20 99.82(16) . . ?
S21 Au11 S20 164.0(3) . . ?
Au13 Au12 Au19 51.54(3) . . ?
Au13 Au12 Au21 57.35(3) . . ?
Au15 Au12 Au13 102.51(5) . . ?
Au15 Au12 Au19 51.02(4) . . ?
Au15 Au12 Au21 80.22(5) . . ?
Au19 Au12 Au21 53.82(3) . . ?
S13 Au12 Au13 87.2(2) . . ?
S13 Au12 Au15 93.2(2) . . ?
S13 Au12 Au19 92.1(2) . . ?
S13 Au12 Au21 140.7(2) . . ?
S14 Au12 Au13 91.35(18) . . ?
S14 Au12 Au15 100.4(2) . . ?
S14 Au12 Au19 97.57(19) . . ?
S14 Au12 Au21 45.07(19) . . ?
S14 Au12 S13 166.4(3) . . ?
Au10 Au13 Au12 97.10(4) . . ?
Au10 Au13 Au14 95.32(4) . . ?
Au10 Au13 Au21 121.77(4) . . ?
Au10 Au13 Au22 125.68(5) . . ?
Au12 Au13 Au14 159.25(4) . . ?
Au12 Au13 Au21 67.00(4) . . ?
Au12 Au13 Au22 117.11(5) . . ?
Au19 Au13 Au10 60.02(3) . . ?
Au19 Au13 Au12 69.62(4) . . ?
Au19 Au13 Au14 131.13(4) . . ?
Au19 Au13 Au21 61.99(3) . . ?
Au19 Au13 Au22 92.50(4) . . ?
Au20 Au13 Au10 59.67(4) . . ?
Au20 Au13 Au12 133.83(4) . . ?
Au20 Au13 Au14 66.91(3) . . ?
Au20 Au13 Au19 64.21(4) . . ?
Au20 Au13 Au21 90.91(4) . . ?
Au20 Au13 Au22 66.29(4) . . ?
Au21 Au13 Au14 119.21(4) . . ?
Au22 Au13 Au14 67.28(3) . . ?
Au22 Au13 Au21 52.11(3) . . ?
S1 Au13 Au10 131.96(18) . . ?
S1 Au13 Au12 88.63(18) . . ?
S1 Au13 Au14 70.74(18) . . ?
S1 Au13 Au19 157.35(19) . . ?
S1 Au13 Au20 137.18(18) . . ?
S1 Au13 Au21 104.40(18) . . ?
S1 Au13 Au22 91.93(18) . . ?
Au13 Au14 Au20 49.87(3) . . ?
Au18 Au14 Au13 102.08(4) . . ?
Au18 Au14 Au20 52.22(3) . . ?
S20 Au14 Au13 87.72(19) . . ?
S20 Au14 Au18 96.59(19) . . ?
S20 Au14 Au20 94.14(17) . . ?
S22 Au14 Au13 95.33(17) . . ?
S22 Au14 Au18 85.71(18) . . ?
S22 Au14 Au20 90.12(15) . . ?
S22 Au14 S20 175.7(2) . . ?
Au5 Au15 Au12 138.50(6) . . ?
Au9 Au15 Au5 131.18(8) . . ?
Au9 Au15 Au12 72.06(5) . . ?
Au19 Au15 Au5 141.87(10) . . ?
Au19 Au15 Au9 72.77(4) . . ?
Au19 Au15 Au12 70.88(4) . . ?
Au19 Au15 Au23 61.30(4) . . ?
Au19 Au15 Au26 63.12(5) . . ?
Au23 Au15 Au5 84.88(7) . . ?
Au23 Au15 Au9 94.87(5) . . ?
Au23 Au15 Au12 132.13(5) . . ?
Au26 Au15 Au5 85.17(9) . . ?
Au26 Au15 Au9 135.40(6) . . ?
Au26 Au15 Au12 98.33(5) . . ?
Au26 Au15 Au23 58.86(5) . . ?
S7 Au15 Au5 51.0(4) . . ?
S7 Au15 Au9 97.0(5) . . ?
S7 Au15 Au12 98.8(3) . . ?
S7 Au15 Au19 167.1(4) . . ?
S7 Au15 Au23 128.9(3) . . ?
S7 Au15 Au26 127.6(5) . . ?
Au10 Au16 Au9 59.39(3) . . ?
Au10 Au16 Au19 53.56(3) . . ?
Au17 Au16 Au9 122.02(5) . . ?
Au17 Au16 Au10 63.37(4) . . ?
Au17 Au16 Au19 91.44(4) . . ?
Au17 Au16 Au23 124.72(6) . . ?
Au17 Au16 Au24 60.35(4) . . ?
Au17 Au16 Au36 60.44(4) . . ?
Au19 Au16 Au9 61.79(4) . . ?
Au23 Au16 Au9 82.80(5) . . ?
Au23 Au16 Au10 108.53(4) . . ?
Au23 Au16 Au19 55.30(3) . . ?
Au24 Au16 Au9 122.17(4) . . ?
Au24 Au16 Au10 86.31(4) . . ?
Au24 Au16 Au19 60.38(4) . . ?
Au24 Au16 Au23 64.69(4) . . ?
Au36 Au16 Au9 177.54(5) . . ?
Au36 Au16 Au10 123.05(5) . . ?
Au36 Au16 Au19 119.08(5) . . ?
Au36 Au16 Au23 95.85(5) . . ?
Au36 Au16 Au24 58.74(4) . . ?
S15 Au16 Au9 43.35(18) . . ?
S15 Au16 Au10 101.2(2) . . ?
S15 Au16 Au17 154.4(2) . . ?
S15 Au16 Au19 94.86(16) . . ?
S15 Au16 Au23 78.47(18) . . ?
S15 Au16 Au24 142.78(18) . . ?
S15 Au16 Au36 134.39(19) . . ?
Au10 Au17 Au11 56.72(3) . . ?
Au10 Au17 Au20 53.33(3) . . ?
Au16 Au17 Au10 63.27(4) . . ?
Au16 Au17 Au11 118.86(5) . . ?
Au16 Au17 Au20 92.47(4) . . ?
Au16 Au17 Au24 61.58(4) . . ?
Au16 Au17 Au25 126.85(5) . . ?
Au16 Au17 Au36 60.39(4) . . ?
Au20 Au17 Au11 61.04(3) . . ?
Au24 Au17 Au10 86.85(4) . . ?
Au24 Au17 Au11 122.41(4) . . ?
Au24 Au17 Au20 61.42(3) . . ?
Au24 Au17 Au25 65.70(4) . . ?
Au25 Au17 Au10 108.35(4) . . ?
Au25 Au17 Au11 84.04(4) . . ?
Au25 Au17 Au20 55.41(3) . . ?
Au36 Au17 Au10 122.91(5) . . ?
Au36 Au17 Au11 178.02(5) . . ?
Au36 Au17 Au20 120.53(4) . . ?
Au36 Au17 Au24 59.12(3) . . ?
Au36 Au17 Au25 97.86(5) . . ?
S21 Au17 Au10 91.64(18) . . ?
S21 Au17 Au11 44.37(16) . . ?
S21 Au17 Au16 133.1(2) . . ?
S21 Au17 Au20 103.42(17) . . ?
S21 Au17 Au24 161.70(18) . . ?
S21 Au17 Au25 97.68(19) . . ?
S21 Au17 Au36 134.51(17) . . ?
Au7 Au18 Au11 139.33(6) . . ?
Au14 Au18 Au7 132.20(5) . . ?
Au14 Au18 Au11 71.04(4) . . ?
Au20 Au18 Au7 142.45(5) . . ?
Au20 Au18 Au11 68.37(4) . . ?
Au20 Au18 Au14 72.80(4) . . ?
Au20 Au18 Au28 60.96(4) . . ?
Au25 Au18 Au7 87.43(5) . . ?
Au25 Au18 Au11 93.47(4) . . ?
Au25 Au18 Au14 134.58(5) . . ?
Au25 Au18 Au20 61.85(4) . . ?
Au25 Au18 Au28 59.60(4) . . ?
Au28 Au18 Au7 85.65(5) . . ?
Au28 Au18 Au11 129.15(5) . . ?
Au28 Au18 Au14 96.98(5) . . ?
S10 Au18 Au7 49.5(2) . . ?
S10 Au18 Au11 100.9(2) . . ?
S10 Au18 Au14 99.0(2) . . ?
S10 Au18 Au20 168.0(2) . . ?
S10 Au18 Au25 126.2(2) . . ?
S10 Au18 Au28 129.9(2) . . ?
Au10 Au19 Au9 62.22(4) . . ?
Au10 Au19 Au12 90.75(4) . . ?
Au10 Au19 Au16 61.75(3) . . ?
Au10 Au19 Au20 57.52(3) . . ?
Au10 Au19 Au21 123.91(4) . . ?
Au10 Au19 Au23 120.36(4) . . ?
Au10 Au19 Au24 88.02(4) . . ?
Au10 Au19 Au26 176.82(5) . . ?
Au10 Au19 Au27 117.69(4) . . ?
Au12 Au19 Au9 62.71(4) . . ?
Au13 Au19 Au9 92.45(4) . . ?
Au13 Au19 Au10 60.01(3) . . ?
Au13 Au19 Au12 58.83(4) . . ?
Au13 Au19 Au16 121.64(4) . . ?
Au13 Au19 Au20 57.73(3) . . ?
Au13 Au19 Au21 64.15(4) . . ?
Au13 Au19 Au23 177.15(6) . . ?
Au13 Au19 Au24 118.80(4) . . ?
Au13 Au19 Au26 122.24(4) . . ?
Au13 Au19 Au27 89.86(4) . . ?
Au15 Au19 Au9 56.26(4) . . ?
Au15 Au19 Au10 118.30(6) . . ?
Au15 Au19 Au12 58.11(4) . . ?
Au15 Au19 Au13 116.88(5) . . ?
Au15 Au19 Au16 93.34(4) . . ?
Au15 Au19 Au20 174.04(6) . . ?
Au15 Au19 Au21 90.82(4) . . ?
Au15 Au19 Au23 60.32(5) . . ?
Au15 Au19 Au24 124.27(5) . . ?
Au15 Au19 Au26 58.95(5) . . ?
Au15 Au19 Au27 124.00(5) . . ?
Au16 Au19 Au9 63.30(4) . . ?
Au16 Au19 Au12 125.94(5) . . ?
Au20 Au19 Au9 119.74(4) . . ?
Au20 Au19 Au12 116.56(4) . . ?
Au20 Au19 Au16 88.10(4) . . ?
Au20 Au19 Au21 88.73(4) . . ?
Au20 Au19 Au24 61.07(3) . . ?
Au21 Au19 Au9 126.50(5) . . ?
Au21 Au19 Au12 64.08(4) . . ?
Au21 Au19 Au16 169.70(5) . . ?
Au23 Au19 Au9 85.46(5) . . ?
Au23 Au19 Au12 118.39(5) . . ?
Au23 Au19 Au16 59.02(3) . . ?
Au23 Au19 Au20 125.04(5) . . ?
Au23 Au19 Au21 115.68(5) . . ?
Au23 Au19 Au24 63.98(4) . . ?
Au23 Au19 Au26 57.26(4) . . ?
Au23 Au19 Au27 92.29(5) . . ?
Au24 Au19 Au9 118.33(4) . . ?
Au24 Au19 Au12 177.62(4) . . ?
Au24 Au19 Au16 55.03(4) . . ?
Au24 Au19 Au21 115.06(5) . . ?
Au26 Au19 Au9 114.89(5) . . ?
Au26 Au19 Au12 88.87(5) . . ?
Au26 Au19 Au16 116.11(4) . . ?
Au26 Au19 Au20 125.36(5) . . ?
Au26 Au19 Au21 58.61(4) . . ?
Au26 Au19 Au24 92.48(5) . . ?
Au26 Au19 Au27 65.13(4) . . ?
Au27 Au19 Au9 177.10(4) . . ?
Au27 Au19 Au12 120.08(4) . . ?
Au27 Au19 Au16 113.95(5) . . ?
Au27 Au19 Au20 60.26(3) . . ?
Au27 Au19 Au21 56.19(3) . . ?
Au27 Au19 Au24 58.92(4) . . ?
Au10 Au20 Au11 59.82(3) . . ?
Au10 Au20 Au13 60.37(4) . . ?
Au10 Au20 Au14 93.52(4) . . ?
Au10 Au20 Au17 62.30(4) . . ?
Au10 Au20 Au19 58.18(4) . . ?
Au10 Au20 Au22 121.62(4) . . ?
Au10 Au20 Au24 88.00(4) . . ?
Au10 Au20 Au25 121.59(5) . . ?
Au10 Au20 Au27 117.68(4) . . ?
Au10 Au20 Au28 179.92(6) . . ?
Au11 Au20 Au14 62.75(3) . . ?
Au13 Au20 Au11 91.77(4) . . ?
Au13 Au20 Au14 63.21(3) . . ?
Au13 Au20 Au17 122.46(5) . . ?
Au13 Au20 Au19 58.06(3) . . ?
Au13 Au20 Au22 61.51(3) . . ?
Au13 Au20 Au24 118.48(4) . . ?
Au13 Au20 Au25 176.78(5) . . ?
Au13 Au20 Au27 89.65(4) . . ?
Au13 Au20 Au28 119.70(5) . . ?
Au17 Au20 Au11 63.01(3) . . ?
Au17 Au20 Au14 125.60(4) . . ?
Au17 Au20 Au22 169.64(4) . . ?
Au18 Au20 Au10 119.88(5) . . ?
Au18 Au20 Au11 60.21(3) . . ?
Au18 Au20 Au13 118.18(4) . . ?
Au18 Au20 Au14 54.98(3) . . ?
Au18 Au20 Au17 93.89(4) . . ?
Au18 Au20 Au19 176.16(5) . . ?
Au18 Au20 Au22 91.81(4) . . ?
Au18 Au20 Au24 123.33(5) . . ?
Au18 Au20 Au25 58.76(4) . . ?
Au18 Au20 Au27 122.44(5) . . ?
Au18 Au20 Au28 60.07(4) . . ?
Au19 Au20 Au11 117.99(4) . . ?
Au19 Au20 Au14 121.27(4) . . ?
Au19 Au20 Au17 87.97(4) . . ?
Au19 Au20 Au22 86.87(4) . . ?
Au19 Au20 Au24 60.42(3) . . ?
Au19 Au20 Au27 59.59(4) . . ?
Au22 Au20 Au11 127.33(4) . . ?
Au22 Au20 Au14 64.67(3) . . ?
Au24 Au20 Au11 117.34(4) . . ?
Au24 Au20 Au14 178.19(5) . . ?
Au24 Au20 Au17 54.37(3) . . ?
Au24 Au20 Au22 115.32(4) . . ?
Au25 Au20 Au11 87.39(4) . . ?
Au25 Au20 Au14 113.70(4) . . ?
Au25 Au20 Au17 59.79(4) . . ?
Au25 Au20 Au19 125.01(4) . . ?
Au25 Au20 Au22 116.73(5) . . ?
Au25 Au20 Au24 64.60(4) . . ?
Au25 Au20 Au27 91.41(4) . . ?
Au27 Au20 Au11 175.69(4) . . ?
Au27 Au20 Au14 121.45(4) . . ?
Au27 Au20 Au17 112.85(4) . . ?
Au27 Au20 Au22 56.82(3) . . ?
Au27 Au20 Au24 58.50(3) . . ?
Au28 Au20 Au11 120.13(4) . . ?
Au28 Au20 Au14 86.50(4) . . ?
Au28 Au20 Au17 117.63(4) . . ?
Au28 Au20 Au19 121.87(5) . . ?
Au28 Au20 Au22 58.46(4) . . ?
Au28 Au20 Au24 91.98(4) . . ?
Au28 Au20 Au25 58.33(4) . . ?
Au28 Au20 Au27 62.37(4) . . ?
Au13 Au21 Au12 55.65(3) . . ?
Au19 Au21 Au12 62.10(4) . . ?
Au19 Au21 Au13 53.86(3) . . ?
Au22 Au21 Au12 117.22(5) . . ?
Au22 Au21 Au13 63.62(4) . . ?
Au22 Au21 Au19 94.74(4) . . ?
Au22 Au21 Au26 130.59(5) . . ?
Au22 Au21 Au27 64.24(4) . . ?
Au22 Au21 Au29 60.70(4) . . ?
Au26 Au21 Au12 87.41(5) . . ?
Au26 Au21 Au13 111.42(4) . . ?
Au26 Au21 Au19 57.98(3) . . ?
Au27 Au21 Au12 121.89(4) . . ?
Au27 Au21 Au13 85.97(4) . . ?
Au27 Au21 Au19 60.00(4) . . ?
Au27 Au21 Au26 66.39(4) . . ?
Au29 Au21 Au12 177.92(5) . . ?
Au29 Au21 Au13 122.41(5) . . ?
Au29 Au21 Au19 117.71(5) . . ?
Au29 Au21 Au26 94.18(5) . . ?
Au29 Au21 Au27 57.77(4) . . ?
S14 Au21 Au12 43.59(19) . . ?
S14 Au21 Au13 88.7(2) . . ?
S14 Au21 Au19 104.26(19) . . ?
S14 Au21 Au22 126.77(19) . . ?
S14 Au21 Au26 101.04(18) . . ?
S14 Au21 Au27 163.19(18) . . ?
S14 Au21 Au29 137.1(2) . . ?
Au13 Au22 Au1 66.92(3) . . ?
Au13 Au22 Au20 52.20(3) . . ?
Au20 Au22 Au1 118.06(4) . . ?
Au21 Au22 Au1 72.40(4) . . ?
Au21 Au22 Au13 64.27(4) . . ?
Au21 Au22 Au20 89.59(4) . . ?
Au21 Au22 Au27 59.54(4) . . ?
Au21 Au22 Au28 120.22(5) . . ?
Au21 Au22 Au29 60.95(4) . . ?
Au27 Au22 Au1 131.17(5) . . ?
Au27 Au22 Au13 84.15(4) . . ?
Au27 Au22 Au20 57.19(3) . . ?
Au27 Au22 Au28 60.84(4) . . ?
Au28 Au22 Au1 162.45(5) . . ?
Au28 Au22 Au13 106.07(4) . . ?
Au28 Au22 Au20 54.07(3) . . ?
Au29 Au22 Au1 107.89(5) . . ?
Au29 Au22 Au13 123.28(5) . . ?
Au29 Au22 Au20 113.39(4) . . ?
Au29 Au22 Au27 56.37(3) . . ?
Au29 Au22 Au28 89.47(4) . . ?
S22 Au22 Au1 85.51(18) . . ?
S22 Au22 Au13 97.99(17) . . ?
S22 Au22 Au20 91.94(16) . . ?
S22 Au22 Au21 155.62(18) . . ?
S22 Au22 Au27 138.92(18) . . ?
S22 Au22 Au28 79.48(18) . . ?
S22 Au22 Au29 138.70(17) . . ?
Au15 Au23 Au16 96.33(6) . . ?
Au15 Au23 Au19 58.39(4) . . ?
Au15 Au23 Au24 119.33(5) . . ?
Au15 Au23 Au30 179.79(6) . . ?
Au15 Au23 Au32 122.83(5) . . ?
Au16 Au23 Au24 56.01(4) . . ?
Au16 Au23 Au30 83.87(4) . . ?
Au16 Au23 Au32 109.31(5) . . ?
Au19 Au23 Au16 65.68(4) . . ?
Au19 Au23 Au24 60.97(4) . . ?
Au19 Au23 Au30 121.77(5) . . ?
Au19 Au23 Au32 86.77(5) . . ?
Au24 Au23 Au30 60.83(4) . . ?
Au26 Au23 Au15 60.11(5) . . ?
Au26 Au23 Au16 127.97(5) . . ?
Au26 Au23 Au19 62.51(4) . . ?
Au26 Au23 Au24 93.66(5) . . ?
Au26 Au23 Au30 119.80(7) . . ?
Au26 Au23 Au32 63.86(5) . . ?
Au32 Au23 Au24 53.69(4) . . ?
Au32 Au23 Au30 57.12(4) . . ?
S17 Au23 Au15 137.1(3) . . ?
S17 Au23 Au16 98.2(2) . . ?
S17 Au23 Au19 161.0(2) . . ?
S17 Au23 Au24 102.2(2) . . ?
S17 Au23 Au26 131.5(2) . . ?
S17 Au23 Au30 42.8(3) . . ?
S17 Au23 Au32 89.6(3) . . ?
Au16 Au24 Au19 64.58(4) . . ?
Au16 Au24 Au20 92.17(4) . . ?
Au16 Au24 Au23 59.30(4) . . ?
Au16 Au24 Au25 117.35(4) . . ?
Au16 Au24 Au27 123.84(5) . . ?
Au16 Au24 Au30 87.53(5) . . ?
Au16 Au24 Au31 115.31(4) . . ?
Au17 Au24 Au16 58.06(4) . . ?
Au17 Au24 Au19 92.67(4) . . ?
Au17 Au24 Au20 64.21(3) . . ?
Au17 Au24 Au23 117.09(5) . . ?
Au17 Au24 Au25 59.65(4) . . ?
Au17 Au24 Au27 123.67(4) . . ?
Au17 Au24 Au30 117.37(4) . . ?
Au17 Au24 Au31 83.92(4) . . ?
Au19 Au24 Au20 58.51(3) . . ?
Au19 Au24 Au23 55.04(3) . . ?
Au19 Au24 Au25 113.06(4) . . ?
Au19 Au24 Au30 119.43(5) . . ?
Au19 Au24 Au31 175.73(4) . . ?
Au20 Au24 Au23 113.54(4) . . ?
Au20 Au24 Au25 54.56(3) . . ?
Au20 Au24 Au30 177.74(5) . . ?
Au20 Au24 Au31 117.47(4) . . ?
Au23 Au24 Au25 168.10(5) . . ?
Au23 Au24 Au30 64.42(4) . . ?
Au23 Au24 Au31 128.92(4) . . ?
Au25 Au24 Au30 127.48(5) . . ?
Au25 Au24 Au31 62.95(3) . . ?
Au27 Au24 Au19 59.25(4) . . ?
Au27 Au24 Au20 59.47(3) . . ?
Au27 Au24 Au23 87.19(4) . . ?
Au27 Au24 Au25 86.11(4) . . ?
Au27 Au24 Au30 118.95(4) . . ?
Au27 Au24 Au31 120.73(5) . . ?
Au30 Au24 Au31 64.62(4) . . ?
Au32 Au24 Au16 121.02(6) . . ?
Au32 Au24 Au17 178.04(5) . . ?
Au32 Au24 Au19 88.32(4) . . ?
Au32 Au24 Au20 117.73(4) . . ?
Au32 Au24 Au23 62.21(5) . . ?
Au32 Au24 Au25 121.44(6) . . ?
Au32 Au24 Au27 58.27(3) . . ?
Au32 Au24 Au30 60.68(3) . . ?
Au32 Au24 Au31 95.17(5) . . ?
Au32 Au24 Au33 60.08(5) . . ?
Au33 Au24 Au16 177.93(5) . . ?
Au33 Au24 Au17 120.77(5) . . ?
Au33 Au24 Au19 117.43(4) . . ?
Au33 Au24 Au20 88.67(4) . . ?
Au33 Au24 Au23 122.02(5) . . ?
Au33 Au24 Au25 61.73(4) . . ?
Au33 Au24 Au27 58.19(4) . . ?
Au33 Au24 Au30 91.70(5) . . ?
Au33 Au24 Au31 62.64(4) . . ?
Au36 Au24 Au16 59.44(4) . . ?
Au36 Au24 Au17 59.88(4) . . ?
Au36 Au24 Au19 123.98(6) . . ?
Au36 Au24 Au20 124.08(4) . . ?
Au36 Au24 Au23 92.90(4) . . ?
Au36 Au24 Au25 94.50(4) . . ?
Au36 Au24 Au27 175.83(6) . . ?
Au36 Au24 Au30 57.56(3) . . ?
Au36 Au24 Au31 56.28(4) . . ?
Au36 Au24 Au32 118.18(4) . . ?
Au36 Au24 Au33 118.57(5) . . ?
Au17 Au25 Au24 54.65(3) . . ?
Au17 Au25 Au31 80.67(4) . . ?
Au17 Au25 Au33 107.62(5) . . ?
Au18 Au25 Au17 97.45(4) . . ?
Au18 Au25 Au20 59.39(3) . . ?
Au18 Au25 Au24 120.22(5) . . ?
Au18 Au25 Au28 61.10(4) . . ?
Au18 Au25 Au31 176.20(5) . . ?
Au18 Au25 Au33 124.13(5) . . ?
Au20 Au25 Au17 64.80(4) . . ?
Au20 Au25 Au24 60.85(3) . . ?
Au20 Au25 Au31 122.15(5) . . ?
Au20 Au25 Au33 87.46(4) . . ?
Au24 Au25 Au31 61.35(4) . . ?
Au28 Au25 Au17 124.85(5) . . ?
Au28 Au25 Au20 60.63(4) . . ?
Au28 Au25 Au24 91.04(4) . . ?
Au28 Au25 Au31 122.68(4) . . ?
Au28 Au25 Au33 63.56(4) . . ?
Au33 Au25 Au24 53.44(4) . . ?
Au33 Au25 Au31 59.67(3) . . ?
S23 Au25 Au17 79.3(2) . . ?
S23 Au25 Au18 133.02(18) . . ?
S23 Au25 Au20 144.0(2) . . ?
S23 Au25 Au24 96.2(2) . . ?
S23 Au25 Au28 153.3(2) . . ?
S23 Au25 Au31 43.48(17) . . ?
S23 Au25 Au33 100.80(17) . . ?
Au15 Au26 Au19 57.93(4) . . ?
Au15 Au26 Au21 93.19(5) . . ?
Au15 Au26 Au27 116.09(5) . . ?
Au15 Au26 Au32 122.86(5) . . ?
Au19 Au26 Au21 63.41(4) . . ?
Au19 Au26 Au27 58.23(4) . . ?
Au19 Au26 Au32 85.24(4) . . ?
Au21 Au26 Au27 55.47(3) . . ?
Au21 Au26 Au32 108.33(5) . . ?
Au23 Au26 Au15 61.03(5) . . ?
Au23 Au26 Au19 60.23(4) . . ?
Au23 Au26 Au21 123.41(5) . . ?
Au23 Au26 Au27 89.84(4) . . ?
Au23 Au26 Au32 62.97(5) . . ?
Au32 Au26 Au27 53.21(4) . . ?
S16 Au26 Au15 134.5(3) . . ?
S16 Au26 Au19 143.02(18) . . ?
S16 Au26 Au21 80.10(19) . . ?
S16 Au26 Au23 154.2(2) . . ?
S16 Au26 Au27 96.9(2) . . ?
S16 Au26 Au32 101.7(3) . . ?
Au19 Au27 Au20 60.15(3) . . ?
Au19 Au27 Au22 92.39(4) . . ?
Au19 Au27 Au26 56.65(4) . . ?
Au19 Au27 Au28 116.60(4) . . ?
Au19 Au27 Au35 176.51(4) . . ?
Au20 Au27 Au26 116.78(5) . . ?
Au20 Au27 Au28 56.52(3) . . ?
Au20 Au27 Au35 122.05(5) . . ?
Au21 Au27 Au19 63.81(4) . . ?
Au21 Au27 Au20 93.11(4) . . ?
Au21 Au27 Au22 56.23(4) . . ?
Au21 Au27 Au24 125.57(5) . . ?
Au21 Au27 Au26 58.14(4) . . ?
Au21 Au27 Au28 116.01(4) . . ?
Au21 Au27 Au35 117.87(4) . . ?
Au22 Au27 Au20 65.99(3) . . ?
Au22 Au27 Au26 114.34(5) . . ?
Au22 Au27 Au28 59.92(4) . . ?
Au22 Au27 Au35 91.05(4) . . ?
Au24 Au27 Au19 61.83(4) . . ?
Au24 Au27 Au20 62.03(3) . . ?
Au24 Au27 Au22 128.02(4) . . ?
Au24 Au27 Au26 89.27(4) . . ?
Au24 Au27 Au28 90.65(4) . . ?
Au24 Au27 Au35 116.26(4) . . ?
Au26 Au27 Au35 121.16(5) . . ?
Au28 Au27 Au26 172.03(5) . . ?
Au28 Au27 Au35 65.81(4) . . ?
Au29 Au27 Au19 124.36(5) . . ?
Au29 Au27 Au20 124.61(4) . . ?
Au29 Au27 Au21 60.62(4) . . ?
Au29 Au27 Au22 58.83(3) . . ?
Au29 Au27 Au24 172.07(5) . . ?
Au29 Au27 Au26 90.84(4) . . ?
Au29 Au27 Au28 90.34(4) . . ?
Au29 Au27 Au32 115.20(5) . . ?
Au29 Au27 Au33 115.36(5) . . ?
Au29 Au27 Au35 57.26(4) . . ?
Au32 Au27 Au19 89.75(5) . . ?
Au32 Au27 Au20 120.11(4) . . ?
Au32 Au27 Au21 119.89(5) . . ?
Au32 Au27 Au22 173.68(5) . . ?
Au32 Au27 Au24 58.11(3) . . ?
Au32 Au27 Au26 62.19(4) . . ?
Au32 Au27 Au28 124.08(5) . . ?
Au32 Au27 Au33 60.07(4) . . ?
Au32 Au27 Au35 86.76(5) . . ?
Au33 Au27 Au19 120.13(4) . . ?
Au33 Au27 Au20 90.27(4) . . ?
Au33 Au27 Au21 175.83(5) . . ?
Au33 Au27 Au22 123.38(5) . . ?
Au33 Au27 Au24 58.32(4) . . ?
Au33 Au27 Au26 122.20(5) . . ?
Au33 Au27 Au28 64.07(4) . . ?
Au33 Au27 Au35 58.11(4) . . ?
Au18 Au28 Au20 58.97(4) . . ?
Au18 Au28 Au22 96.67(4) . . ?
Au18 Au28 Au27 120.07(5) . . ?
Au18 Au28 Au33 121.79(5) . . ?
Au20 Au28 Au22 67.48(4) . . ?
Au20 Au28 Au27 61.11(4) . . ?
Au20 Au28 Au33 87.36(4) . . ?
Au22 Au28 Au27 59.24(3) . . ?
Au22 Au28 Au33 113.33(5) . . ?
Au25 Au28 Au18 59.30(4) . . ?
Au25 Au28 Au20 61.04(4) . . ?
Au25 Au28 Au22 128.44(5) . . ?
Au25 Au28 Au27 92.20(4) . . ?
Au25 Au28 Au33 62.99(4) . . ?
Au27 Au28 Au33 54.59(3) . . ?
S24 Au28 Au18 136.8(3) . . ?
S24 Au28 Au20 162.4(2) . . ?
S24 Au28 Au22 99.2(2) . . ?
S24 Au28 Au25 130.3(2) . . ?
S24 Au28 Au27 102.5(3) . . ?
S24 Au28 Au33 87.7(2) . . ?
Au2 Au29 Au35 137.22(6) . . ?
Au21 Au29 Au2 83.50(4) . . ?
Au21 Au29 Au34 97.42(5) . . ?
Au21 Au29 Au35 134.21(5) . . ?
Au22 Au29 Au2 77.86(4) . . ?
Au22 Au29 Au21 58.34(4) . . ?
Au22 Au29 Au34 141.50(5) . . ?
Au22 Au29 Au35 103.33(5) . . ?
Au27 Au29 Au2 138.19(5) . . ?
Au27 Au29 Au21 61.61(4) . . ?
Au27 Au29 Au22 64.80(4) . . ?
Au27 Au29 Au34 77.56(4) . . ?
Au27 Au29 Au35 72.60(4) . . ?
Au34 Au29 Au2 132.76(5) . . ?
Au34 Au29 Au35 71.05(5) . . ?
S3 Au29 Au2 51.26(19) . . ?
S3 Au29 Au21 127.4(2) . . ?
S3 Au29 Au22 121.9(2) . . ?
S3 Au29 Au27 170.2(2) . . ?
S3 Au29 Au34 96.5(2) . . ?
S3 Au29 Au35 98.2(2) . . ?
Au24 Au30 Au23 54.75(3) . . ?
Au32 Au30 Au23 55.37(4) . . ?
Au32 Au30 Au24 51.09(3) . . ?
Au36 Au30 Au23 83.13(5) . . ?
Au36 Au30 Au24 51.74(3) . . ?
Au36 Au30 Au32 102.78(4) . . ?
S17 Au30 Au23 44.79(18) . . ?
S17 Au30 Au24 98.1(2) . . ?
S17 Au30 Au32 89.64(19) . . ?
S17 Au30 Au36 102.8(2) . . ?
S17 Au30 S19 167.4(3) . . ?
S19 Au30 Au23 144.02(19) . . ?
S19 Au30 Au24 93.12(19) . . ?
S19 Au30 Au32 93.1(2) . . ?
S19 Au30 Au36 88.6(2) . . ?
Au24 Au31 Au25 55.70(3) . . ?
Au33 Au31 Au24 50.30(3) . . ?
Au33 Au31 Au25 55.06(3) . . ?
Au36 Au31 Au24 51.80(3) . . ?
Au36 Au31 Au25 86.65(4) . . ?
Au36 Au31 Au33 101.84(5) . . ?
S19 Au31 Au24 93.1(3) . . ?
S19 Au31 Au25 141.4(2) . . ?
S19 Au31 Au33 88.3(2) . . ?
S19 Au31 Au36 90.2(3) . . ?
S19 Au31 S23 174.2(3) . . ?
S23 Au31 Au24 91.93(18) . . ?
S23 Au31 Au25 44.42(17) . . ?
S23 Au31 Au33 97.24(18) . . ?
S23 Au31 Au36 90.5(2) . . ?
Au23 Au32 Au26 53.17(4) . . ?
Au23 Au32 Au30 67.51(5) . . ?
Au23 Au32 Au34 117.66(6) . . ?
Au24 Au32 Au23 64.09(4) . . ?
Au24 Au32 Au26 93.51(5) . . ?
Au24 Au32 Au27 63.62(3) . . ?
Au24 Au32 Au30 68.23(4) . . ?
Au24 Au32 Au33 60.13(4) . . ?
Au24 Au32 Au34 134.18(4) . . ?
Au26 Au32 Au30 119.53(7) . . ?
Au26 Au32 Au34 65.41(4) . . ?
Au27 Au32 Au23 90.91(5) . . ?
Au27 Au32 Au26 64.60(4) . . ?
Au27 Au32 Au30 131.85(5) . . ?
Au27 Au32 Au33 59.97(4) . . ?
Au27 Au32 Au34 70.56(4) . . ?
Au30 Au32 Au34 157.58(4) . . ?
Au33 Au32 Au23 123.93(5) . . ?
Au33 Au32 Au26 124.51(5) . . ?
Au33 Au32 Au30 96.15(5) . . ?
Au33 Au32 Au34 97.56(5) . . ?
S9 Au32 Au23 101.1(4) . . ?
S9 Au32 Au24 155.3(2) . . ?
S9 Au32 Au26 92.2(3) . . ?
S9 Au32 Au27 139.48(18) . . ?
S9 Au32 Au30 88.11(18) . . ?
S9 Au32 Au33 132.8(4) . . ?
S9 Au32 Au34 69.57(18) . . ?
Au24 Au33 Au25 64.83(4) . . ?
Au24 Au33 Au28 91.90(4) . . ?
Au24 Au33 Au31 67.06(4) . . ?
Au24 Au33 Au35 134.00(5) . . ?
Au25 Au33 Au28 53.45(3) . . ?
Au25 Au33 Au31 65.27(3) . . ?
Au27 Au33 Au24 63.50(4) . . ?
Au27 Au33 Au25 90.40(4) . . ?
Au27 Au33 Au28 61.34(4) . . ?
Au27 Au33 Au31 130.43(6) . . ?
Au27 Au33 Au32 59.96(4) . . ?
Au27 Au33 Au35 70.74(4) . . ?
Au28 Au33 Au31 118.22(4) . . ?
Au32 Au33 Au24 59.79(4) . . ?
Au32 Au33 Au25 124.24(6) . . ?
Au32 Au33 Au28 121.23(5) . . ?
Au32 Au33 Au31 97.70(5) . . ?
Au32 Au33 Au35 93.72(5) . . ?
Au35 Au33 Au25 121.48(5) . . ?
Au35 Au33 Au28 69.38(4) . . ?
Au35 Au33 Au31 158.83(6) . . ?
S12 Au33 Au24 138.2(2) . . ?
S12 Au33 Au25 91.05(19) . . ?
S12 Au33 Au27 155.1(2) . . ?
S12 Au33 Au28 100.4(2) . . ?
S12 Au33 Au31 71.9(2) . . ?
S12 Au33 Au32 135.9(2) . . ?
S12 Au33 Au35 87.5(2) . . ?
Au29 Au34 Au32 96.25(4) . . ?
S16 Au34 Au29 85.01(19) . . ?
S16 Au34 Au32 97.0(2) . . ?
S16 Au34 S18 178.7(3) . . ?
S18 Au34 Au29 96.3(3) . . ?
S18 Au34 Au32 82.9(2) . . ?
Au29 Au35 Au27 50.14(3) . . ?
Au29 Au35 Au33 101.29(5) . . ?
Au33 Au35 Au27 51.15(4) . . ?
S18 Au35 Au27 97.1(3) . . ?
S18 Au35 Au29 95.2(3) . . ?
S18 Au35 Au33 93.2(2) . . ?
S18 Au35 S24 168.3(4) . . ?
S24 Au35 Au27 93.5(2) . . ?
S24 Au35 Au29 95.4(2) . . ?
S24 Au35 Au33 89.6(2) . . ?
Au16 Au36 Au4 84.97(5) . . ?
Au16 Au36 Au17 59.18(4) . . ?
Au16 Au36 Au30 96.14(5) . . ?
Au16 Au36 Au31 133.15(5) . . ?
Au17 Au36 Au4 86.47(5) . . ?
Au17 Au36 Au30 131.60(5) . . ?
Au17 Au36 Au31 92.81(5) . . ?
Au24 Au36 Au4 141.69(6) . . ?
Au24 Au36 Au16 61.82(4) . . ?
Au24 Au36 Au17 61.00(3) . . ?
Au24 Au36 Au30 70.70(4) . . ?
Au24 Au36 Au31 71.92(4) . . ?
Au30 Au36 Au4 135.81(5) . . ?
Au31 Au36 Au4 133.65(5) . . ?
Au31 Au36 Au30 74.34(5) . . ?
S6 Au36 Au4 49.9(3) . . ?
S6 Au36 Au16 122.2(3) . . ?
S6 Au36 Au17 132.6(3) . . ?
S6 Au36 Au24 166.4(3) . . ?
S6 Au36 Au30 95.7(3) . . ?
S6 Au36 Au31 104.5(3) . . ?
Au1 S1 Au13 98.7(3) . . ?
C11 S1 Au1 109.8(10) . . ?
C11 S1 Au13 109.0(9) . . ?
Au2 S2 Au1 103.7(3) . . ?
C21 S2 Au1 109.7(11) . . ?
C21 S2 Au2 102.3(7) . . ?
Au2 S3 Au29 75.6(2) . . ?
C31 S3 Au2 103.4(7) . . ?
C31 S3 Au29 105.6(8) . . ?
Au3 S4 Au10 101.3(3) . . ?
C41 S4 Au3 109.6(9) . . ?
C41 S4 Au10 106.0(8) . . ?
Au4 S5 Au3 102.6(4) . . ?
C51 S5 Au3 106.9(7) . . ?
C51 S5 Au4 105.4(7) . . ?
Au4 S6 Au36 77.5(3) . . ?
C61 S6 Au4 108.1(6) . . ?
C61 S6 Au36 117.1(9) . . ?
Au5 S7 Au15 76.2(5) . . ?
C71 S7 Au5 110.3(12) . . ?
C71 S7 Au15 104.7(10) . . ?
Au6 S8 Au5 103.9(4) . . ?
C81 S8 Au5 106.7(13) . . ?
C81 S8 Au6 102.4(15) . . ?
Au6 S9 Au32 101.3(5) . . ?
C91 S9 Au6 110.5(10) . . ?
C91 S9 Au32 106.7(7) . . ?
Au7 S10 Au18 78.4(2) . . ?
C101 S10 Au7 103.3(7) . . ?
C101 S10 Au18 105.9(5) . . ?
Au8 S11 Au7 101.2(5) . . ?
C111 S11 Au7 101.3(11) . . ?
C111 S11 Au8 112.7(12) . . ?
Au8 S12 Au33 104.3(3) . . ?
C121 S12 Au8 109.4(14) . . ?
C121 S12 Au33 108.5(11) . . ?
Au9 S13 Au12 96.0(4) . . ?
C131 S13 Au9 111.0(9) . . ?
C131 S13 Au12 108.1(8) . . ?
Au12 S14 Au21 91.3(2) . . ?
C141 S14 Au12 111.9(10) . . ?
C141 S14 Au21 115.9(11) . . ?
Au9 S15 Au16 92.5(2) . . ?
C151 S15 Au9 107.6(12) . . ?
C151 S15 Au16 106.2(10) . . ?
Au34 S16 Au26 93.4(3) . . ?
C161 S16 Au26 108.1(11) . . ?
C161 S16 Au34 106.1(15) . . ?
Au30 S17 Au23 92.4(3) . . ?
C171 S17 Au23 115.5(13) . . ?
C171 S17 Au30 111.5(13) . . ?
Au35 S18 Au34 94.2(3) . . ?
C181 S18 Au34 107.7(13) . . ?
C181 S18 Au35 103.8(14) . . ?
Au31 S19 Au30 98.7(4) . . ?
C191 S19 Au30 106.6(9) . . ?
C191 S19 Au31 104.1(8) . . ?
Au14 S20 Au11 94.8(3) . . ?
C201 S20 Au11 105.2(10) . . ?
C201 S20 Au14 106.2(10) . . ?
Au11 S21 Au17 89.8(2) . . ?
C211 S21 Au11 108.8(9) . . ?
C211 S21 Au17 115.6(9) . . ?
Au14 S22 Au22 95.9(2) . . ?
C221 S22 Au14 104.6(9) . . ?
C221 S22 Au22 112.2(9) . . ?
Au31 S23 Au25 92.1(2) . . ?
C231 S23 Au25 108.9(10) . . ?
C231 S23 Au31 108.4(9) . . ?
Au35 S24 Au28 94.4(4) . . ?
C241 S24 Au28 116.8(6) . . ?
C241 S24 Au35 113.3(8) . . ?
C12 C11 S1 115(2) . . ?
C12 C11 C16 122(3) . . ?
C16 C11 S1 124(2) . . ?
C11 C12 H12 120.4 . . ?
C11 C12 C13 119(3) . . ?
C13 C12 H12 120.4 . . ?
C12 C13 H13 119.8 . . ?
C14 C13 C12 120(3) . . ?
C14 C13 H13 119.8 . . ?
C13 C14 H14 120.9 . . ?
C15 C14 C13 118(3) . . ?
C15 C14 H14 120.9 . . ?
C14 C15 C17 119(2) . . ?
C16 C15 C14 120(2) . . ?
C16 C15 C17 121(2) . . ?
C11 C16 C15 121(3) . . ?
C11 C16 H16 119.7 . . ?
C15 C16 H16 119.7 . . ?
C15 C17 H17A 109.5 . . ?
C15 C17 H17B 109.5 . . ?
C15 C17 H17C 109.5 . . ?
H17A C17 H17B 109.5 . . ?
H17A C17 H17C 109.5 . . ?
H17B C17 H17C 109.5 . . ?
C22 C21 S2 122(2) . . ?
C22 C21 C26 121(3) . . ?
C26 C21 S2 117(2) . . ?
C21 C22 H22 120.0 . . ?
C21 C22 C23 120(3) . . ?
C23 C22 H22 120.0 . . ?
C22 C23 C28 124(3) . . ?
C24 C23 C22 115(3) . . ?
C24 C23 C28 121(4) . . ?
C23 C24 H24 115.2 . . ?
C23 C24 C25 130(3) . . ?
C25 C24 H24 115.1 . . ?
C24 C25 C26 119(3) . . ?
C24 C25 C27 129(4) . . ?
C26 C25 C27 112(3) . . ?
C21 C26 C25 115(3) . . ?
C21 C26 H26 122.3 . . ?
C25 C26 H26 122.3 . . ?
C25 C27 H27A 109.5 . . ?
C25 C27 H27B 109.5 . . ?
C25 C27 H27C 109.5 . . ?
H27A C27 H27B 109.5 . . ?
H27A C27 H27C 109.5 . . ?
H27B C27 H27C 109.5 . . ?
C23 C28 H28A 109.5 . . ?
C23 C28 H28B 109.5 . . ?
C23 C28 H28C 109.5 . . ?
H28A C28 H28B 109.5 . . ?
H28A C28 H28C 109.5 . . ?
H28B C28 H28C 109.5 . . ?
C36 C31 S3 115.6(11) . . ?
C36 C31 C32 120.0 . . ?
C32 C31 S3 124.3(11) . . ?
C31 C36 H36 120.0 . . ?
C31 C36 C35 120.0 . . ?
C35 C36 H36 120.0 . . ?
C36 C35 C34 120.0 . . ?
C36 C35 C37 121.8(17) . . ?
C34 C35 C37 117.7(17) . . ?
C35 C34 H34 120.0 . . ?
C33 C34 C35 120.0 . . ?
C33 C34 H34 120.0 . . ?
C34 C33 H33 120.0 . . ?
C32 C33 C34 120.0 . . ?
C32 C33 H33 120.0 . . ?
C31 C32 H32 120.0 . . ?
C33 C32 C31 120.0 . . ?
C33 C32 H32 120.0 . . ?
C35 C37 H37A 109.5 . . ?
C35 C37 H37B 109.5 . . ?
C35 C37 H37C 109.5 . . ?
H37A C37 H37B 109.5 . . ?
H37A C37 H37C 109.5 . . ?
H37B C37 H37C 109.5 . . ?
C42 C41 S4 115(2) . . ?
C46 C41 S4 123(2) . . ?
C46 C41 C42 122(2) . . ?
C41 C42 H42 120.8 . . ?
C43 C42 C41 118(3) . . ?
C43 C42 H42 120.8 . . ?
C42 C43 H43 119.9 . . ?
C44 C43 C42 120(3) . . ?
C44 C43 H43 119.9 . . ?
C43 C44 H44 119.3 . . ?
C43 C44 C45 121(3) . . ?
C45 C44 H44 119.2 . . ?
C44 C45 C46 118(2) . . ?
C44 C45 C47 122(3) . . ?
C46 C45 C47 120(3) . . ?
C41 C46 C45 119(3) . . ?
C41 C46 H46 120.4 . . ?
C45 C46 H46 120.4 . . ?
C45 C47 H47A 109.5 . . ?
C45 C47 H47B 109.5 . . ?
C45 C47 H47C 109.5 . . ?
H47A C47 H47B 109.5 . . ?
H47A C47 H47C 109.5 . . ?
H47B C47 H47C 109.5 . . ?
C52 C51 S5 125.4(12) . . ?
C52 C51 C56 120.0 . . ?
C56 C51 S5 114.6(12) . . ?
C51 C52 H52 120.0 . . ?
C53 C52 C51 120.0 . . ?
C53 C52 H52 120.0 . . ?
C52 C53 H53 120.0 . . ?
C52 C53 C54 120.0 . . ?
C54 C53 H53 120.0 . . ?
C53 C54 H54 120.0 . . ?
C53 C54 C55 120.0 . . ?
C55 C54 H54 120.0 . . ?
C54 C55 C57 120.7(8) . . ?
C56 C55 C54 120.0 . . ?
C56 C55 C57 119.2(8) . . ?
C51 C56 H56 120.0 . . ?
C55 C56 C51 120.0 . . ?
C55 C56 H56 120.0 . . ?
C55 C57 H57A 109.5 . . ?
C55 C57 H57B 109.5 . . ?
C55 C57 H57C 109.5 . . ?
H57A C57 H57B 109.5 . . ?
H57A C57 H57C 109.5 . . ?
H57B C57 H57C 109.5 . . ?
C66 C61 S6 117.2(13) . . ?
C66 C61 C62 120.0 . . ?
C62 C61 S6 122.8(13) . . ?
C61 C66 H66 120.0 . . ?
C65 C66 C61 120.0 . . ?
C65 C66 H66 120.0 . . ?
C66 C65 C67 124(2) . . ?
C64 C65 C66 120.0 . . ?
C64 C65 C67 115(2) . . ?
C65 C64 H64 120.0 . . ?
C65 C64 C63 120.0 . . ?
C63 C64 H64 120.0 . . ?
C64 C63 H63 120.0 . . ?
C62 C63 C64 120.0 . . ?
C62 C63 H63 120.0 . . ?
C61 C62 H62 120.0 . . ?
C63 C62 C61 120.0 . . ?
C63 C62 H62 120.0 . . ?
C65 C67 H67A 109.5 . . ?
C65 C67 H67B 109.5 . . ?
C65 C67 H67C 109.5 . . ?
H67A C67 H67B 109.5 . . ?
H67A C67 H67C 109.5 . . ?
H67B C67 H67C 109.5 . . ?
C75 C76 H76 120.0 . . ?
C75 C76 C71 120.0 . . ?
C71 C76 H76 120.0 . . ?
C76 C75 C77 116(3) . . ?
C74 C75 C76 120.0 . . ?
C74 C75 C77 124(3) . . ?
C75 C74 H74 120.0 . . ?
C73 C74 C75 120.0 . . ?
C73 C74 H74 120.0 . . ?
C74 C73 H73 120.0 . . ?
C74 C73 C72 120.0 . . ?
C72 C73 H73 120.0 . . ?
C73 C72 H72 120.0 . . ?
C71 C72 C73 120.0 . . ?
C71 C72 H72 120.0 . . ?
C76 C71 S7 123.0(19) . . ?
C72 C71 S7 117(2) . . ?
C72 C71 C76 120.0 . . ?
C75 C77 H77A 109.5 . . ?
C75 C77 H77B 109.5 . . ?
C75 C77 H77C 109.5 . . ?
H77A C77 H77B 109.5 . . ?
H77A C77 H77C 109.5 . . ?
H77B C77 H77C 109.5 . . ?
C81 C86 H86 120.0 . . ?
C81 C86 C85 120.0 . . ?
C85 C86 H86 120.0 . . ?
C86 C81 S8 112(2) . . ?
C86 C81 C82 120.0 . . ?
C82 C81 S8 128(2) . . ?
C81 C82 H82 120.0 . . ?
C81 C82 C83 120.0 . . ?
C83 C82 H82 120.0 . . ?
C82 C83 H83 120.0 . . ?
C84 C83 C82 120.0 . . ?
C84 C83 H83 120.0 . . ?
C83 C84 H84 120.0 . . ?
C85 C84 C83 120.0 . . ?
C85 C84 H84 120.0 . . ?
C86 C85 C87 128(3) . . ?
C84 C85 C86 120.0 . . ?
C84 C85 C87 112(3) . . ?
C85 C87 H87A 109.5 . . ?
C85 C87 H87B 109.4 . . ?
C85 C87 H87C 109.5 . . ?
H87A C87 H87B 109.5 . . ?
H87A C87 H87C 109.5 . . ?
H87B C87 H87C 109.5 . . ?
C94 C95 C96 120.0 . . ?
C94 C95 C97 120(2) . . ?
C96 C95 C97 120(2) . . ?
C95 C94 H94 120.0 . . ?
C93 C94 C95 120.0 . . ?
C93 C94 H94 120.0 . . ?
C94 C93 H93 120.0 . . ?
C94 C93 C92 120.0 . . ?
C92 C93 H93 120.0 . . ?
C93 C92 H92 120.0 . . ?
C91 C92 C93 120.0 . . ?
C91 C92 H92 120.0 . . ?
C92 C91 S9 116.0(15) . . ?
C92 C91 C96 120.0 . . ?
C96 C91 S9 124.0(15) . . ?
C95 C96 H96 120.0 . . ?
C91 C96 C95 120.0 . . ?
C91 C96 H96 120.0 . . ?
C95 C97 H97A 109.5 . . ?
C95 C97 H97B 109.5 . . ?
C95 C97 H97C 109.5 . . ?
H97A C97 H97B 109.5 . . ?
H97A C97 H97C 109.5 . . ?
H97B C97 H97C 109.5 . . ?
C106 C101 S10 125.7(11) . . ?
C106 C101 C102 120.0 . . ?
C102 C101 S10 114.3(11) . . ?
C101 C106 H106 120.0 . . ?
C105 C106 C101 120.0 . . ?
C105 C106 H106 120.0 . . ?
C106 C105 C108 120.2(8) . . ?
C104 C105 C106 120.0 . . ?
C104 C105 C108 119.6(8) . . ?
C105 C104 H104 120.0 . . ?
C105 C104 C103 120.0 . . ?
C103 C104 H104 120.0 . . ?
C104 C103 C102 120.0 . . ?
C104 C103 C107 119.9(8) . . ?
C102 C103 C107 120.1(8) . . ?
C101 C102 H102 120.0 . . ?
C103 C102 C101 120.0 . . ?
C103 C102 H102 120.0 . . ?
C103 C107 H10A 109.5 . . ?
C103 C107 H10B 109.5 . . ?
C103 C107 H10C 109.5 . . ?
H10A C107 H10B 109.5 . . ?
H10A C107 H10C 109.5 . . ?
H10B C107 H10C 109.5 . . ?
C105 C108 H10D 109.5 . . ?
C105 C108 H10E 109.5 . . ?
C105 C108 H10F 109.5 . . ?
H10D C108 H10E 109.5 . . ?
H10D C108 H10F 109.5 . . ?
H10E C108 H10F 109.5 . . ?
C111 C112 H112 120.0 . . ?
C111 C112 C113 120.0 . . ?
C113 C112 H112 120.0 . . ?
C112 C111 S11 115.7(19) . . ?
C116 C111 S11 124.1(19) . . ?
C116 C111 C112 120.0 . . ?
C111 C116 H116 120.0 . . ?
C111 C116 C115 120.0 . . ?
C115 C116 H116 120.0 . . ?
C116 C115 C114 120.0 . . ?
C116 C115 C117 124(3) . . ?
C114 C115 C117 116(3) . . ?
C115 C114 H114 120.0 . . ?
C113 C114 C115 120.0 . . ?
C113 C114 H114 120.0 . . ?
C112 C113 H113 120.0 . . ?
C114 C113 C112 120.0 . . ?
C114 C113 H113 120.0 . . ?
C115 C117 H11A 109.5 . . ?
C115 C117 H11B 109.5 . . ?
C115 C117 H11C 109.5 . . ?
H11A C117 H11B 109.5 . . ?
H11A C117 H11C 109.5 . . ?
H11B C117 H11C 109.5 . . ?
C122 C121 S12 120(3) . . ?
C122 C121 C126 115(3) . . ?
C126 C121 S12 125(3) . . ?
C121 C122 H122 117.4 . . ?
C121 C122 C123 125(4) . . ?
C123 C122 H122 117.4 . . ?
C122 C123 H123 121.2 . . ?
C124 C123 C122 118(3) . . ?
C124 C123 H123 121.2 . . ?
C123 C124 H124 117.7 . . ?
C123 C124 C125 125(3) . . ?
C125 C124 H124 117.7 . . ?
C124 C125 C126 111(3) . . ?
C124 C125 C127 128(3) . . ?
C126 C125 C127 120(3) . . ?
C121 C126 C125 125(3) . . ?
C121 C126 H126 117.4 . . ?
C125 C126 H126 117.4 . . ?
C125 C127 H12A 109.5 . . ?
C125 C127 H12B 109.5 . . ?
C125 C127 H12C 109.5 . . ?
H12A C127 H12B 109.5 . . ?
H12A C127 H12C 109.5 . . ?
H12B C127 H12C 109.5 . . ?
C136 C135 C134 120.0 . . ?
C136 C135 C137 119.8(7) . . ?
C134 C135 C137 119.8(7) . . ?
C135 C136 H136 120.0 . . ?
C131 C136 C135 120.0 . . ?
C131 C136 H136 120.0 . . ?
C136 C131 S13 117.9(11) . . ?
C132 C131 S13 121.9(11) . . ?
C132 C131 C136 120.0 . . ?
C131 C132 H132 120.0 . . ?
C133 C132 C131 120.0 . . ?
C133 C132 H132 120.0 . . ?
C132 C133 H133 120.0 . . ?
C132 C133 C134 120.0 . . ?
C134 C133 H133 120.0 . . ?
C135 C134 H134 120.0 . . ?
C133 C134 C135 120.0 . . ?
C133 C134 H134 120.0 . . ?
C142 C141 S14 113(2) . . ?
C142 C141 C146 126(3) . . ?
C146 C141 S14 120(3) . . ?
C141 C142 H142 123.4 . . ?
C141 C142 C143 113(3) . . ?
C143 C142 H142 123.4 . . ?
C142 C143 H143 116.9 . . ?
C144 C143 C142 126(3) . . ?
C144 C143 H143 116.9 . . ?
C143 C144 H144 121.4 . . ?
C143 C144 C145 117(3) . . ?
C145 C144 H144 121.4 . . ?
C144 C145 C147 123(3) . . ?
C146 C145 C144 122(2) . . ?
C146 C145 C147 116(3) . . ?
C141 C146 H146 122.6 . . ?
C145 C146 C141 115(3) . . ?
C145 C146 H146 122.6 . . ?
C145 C147 H14A 109.5 . . ?
C145 C147 H14B 109.5 . . ?
C145 C147 H14C 109.5 . . ?
H14A C147 H14B 109.5 . . ?
H14A C147 H14C 109.5 . . ?
H14B C147 H14C 109.5 . . ?
C152 C151 S15 124(2) . . ?
C156 C151 S15 116(3) . . ?
C156 C151 C152 120(3) . . ?
C151 C152 H152 120.3 . . ?
C153 C152 C151 119(3) . . ?
C153 C152 H152 120.3 . . ?
C152 C153 H153 119.7 . . ?
C154 C153 C152 121(4) . . ?
C154 C153 H153 119.7 . . ?
C153 C154 H154 117.8 . . ?
C153 C154 C155 124(3) . . ?
C155 C154 H154 117.8 . . ?
C154 C155 C156 115(2) . . ?
C154 C155 C157 127(3) . . ?
C156 C155 C157 118(3) . . ?
C151 C156 C155 121(3) . . ?
C151 C156 H156 119.7 . . ?
C155 C156 H156 119.7 . . ?
C155 C157 H15A 109.5 . . ?
C155 C157 H15B 109.5 . . ?
C155 C157 H15C 109.5 . . ?
H15A C157 H15B 109.5 . . ?
H15A C157 H15C 109.5 . . ?
H15B C157 H15C 109.5 . . ?
C162 C161 S16 126(3) . . ?
C162 C161 C166 122(3) . . ?
C166 C161 S16 111(3) . . ?
C161 C162 H162 118.9 . . ?
C161 C162 C163 122(4) . . ?
C163 C162 H162 118.9 . . ?
C162 C163 H163 122.6 . . ?
C162 C163 C164 115(4) . . ?
C164 C163 H163 122.6 . . ?
C163 C164 H164 117.6 . . ?
C165 C164 C163 125(3) . . ?
C165 C164 H164 117.6 . . ?
C164 C165 C166 121(3) . . ?
C164 C165 C167 126(3) . . ?
C166 C165 C167 113(3) . . ?
C161 C166 C165 114(3) . . ?
C161 C166 H166 122.8 . . ?
C165 C166 H166 122.8 . . ?
C165 C167 H16A 109.5 . . ?
C165 C167 H16B 109.5 . . ?
C165 C167 H16C 109.5 . . ?
H16A C167 H16B 109.5 . . ?
H16A C167 H16C 109.5 . . ?
H16B C167 H16C 109.5 . . ?
C172 C171 S17 120(3) . . ?
C172 C171 C176 119(4) . . ?
C176 C171 S17 119(4) . . ?
C171 C172 H172 118.6 . . ?
C171 C172 C173 123(3) . . ?
C173 C172 H172 118.6 . . ?
C172 C173 H173 119.7 . . ?
C174 C173 C172 121(5) . . ?
C174 C173 H173 119.7 . . ?
C173 C174 H174 117.8 . . ?
C173 C174 C175 124(4) . . ?
C175 C174 H174 117.8 . . ?
C174 C175 C176 117(3) . . ?
C174 C175 C177 129(3) . . ?
C177 C175 C176 114(3) . . ?
C171 C176 C175 116(4) . . ?
C171 C176 H176 122.1 . . ?
C175 C176 H176 122.1 . . ?
C175 C177 H17D 109.5 . . ?
C175 C177 H17E 109.5 . . ?
C175 C177 H17F 109.5 . . ?
H17D C177 H17E 109.5 . . ?
H17D C177 H17F 109.5 . . ?
H17E C177 H17F 109.5 . . ?
C182 C181 S18 128(3) . . ?
C182 C181 C186 117(3) . . ?
C186 C181 S18 115(3) . . ?
C181 C182 H182 118.1 . . ?
C181 C182 C183 124(4) . . ?
C183 C182 H182 118.1 . . ?
C182 C183 H183 122.9 . . ?
C184 C183 C182 114(4) . . ?
C184 C183 H183 122.9 . . ?
C183 C184 H184 117.3 . . ?
C183 C184 C185 125(4) . . ?
C185 C184 H184 117.3 . . ?
C184 C185 C187 119(3) . . ?
C186 C185 C184 116(3) . . ?
C186 C185 C187 123(3) . . ?
C181 C186 H186 118.6 . . ?
C185 C186 C181 123(4) . . ?
C185 C186 H186 118.6 . . ?
C185 C187 H18A 109.5 . . ?
C185 C187 H18B 109.5 . . ?
C185 C187 H18C 109.5 . . ?
H18A C187 H18B 109.5 . . ?
H18A C187 H18C 109.5 . . ?
H18B C187 H18C 109.5 . . ?
C192 C191 S19 120.1(13) . . ?
C192 C191 C196 120.0 . . ?
C196 C191 S19 119.7(13) . . ?
C191 C192 H192 120.0 . . ?
C193 C192 C191 120.0 . . ?
C193 C192 H192 120.0 . . ?
C192 C193 H193 120.0 . . ?
C192 C193 C194 120.0 . . ?
C194 C193 H193 120.0 . . ?
C193 C194 H194 120.0 . . ?
C195 C194 C193 120.0 . . ?
C195 C194 H194 120.0 . . ?
C194 C195 C196 120.0 . . ?
C194 C195 C197 117.4(19) . . ?
C196 C195 C197 122.3(18) . . ?
C191 C196 H196 120.0 . . ?
C195 C196 C191 120.0 . . ?
C195 C196 H196 120.0 . . ?
C195 C197 H19A 109.5 . . ?
C195 C197 H19B 109.5 . . ?
C195 C197 H19C 109.5 . . ?
H19A C197 H19B 109.5 . . ?
H19A C197 H19C 109.5 . . ?
H19B C197 H19C 109.5 . . ?
C202 C201 S20 119(2) . . ?
C202 C201 C206 119(3) . . ?
C206 C201 S20 122(2) . . ?
C201 C202 H202 122.1 . . ?
C201 C202 C203 116(3) . . ?
C203 C202 H202 122.1 . . ?
C202 C203 H203 118.2 . . ?
C204 C203 C202 124(3) . . ?
C204 C203 H203 118.2 . . ?
C203 C204 H204 117.3 . . ?
C203 C204 C205 125(3) . . ?
C205 C204 H204 117.3 . . ?
C204 C205 C206 115(2) . . ?
C204 C205 C207 128(3) . . ?
C206 C205 C207 117(2) . . ?
C201 C206 C205 121(2) . . ?
C201 C206 H206 119.4 . . ?
C205 C206 H206 119.4 . . ?
C205 C207 H20A 109.5 . . ?
C205 C207 H20B 109.5 . . ?
C205 C207 H20C 109.5 . . ?
H20A C207 H20B 109.5 . . ?
H20A C207 H20C 109.5 . . ?
H20B C207 H20C 109.5 . . ?
C212 C211 S21 126(2) . . ?
C212 C211 C216 117(3) . . ?
C216 C211 S21 117(2) . . ?
C211 C212 H212 118.3 . . ?
C211 C212 C213 123(3) . . ?
C213 C212 H212 118.3 . . ?
C212 C213 H213 121.6 . . ?
C214 C213 C212 117(3) . . ?
C214 C213 H213 121.6 . . ?
C213 C214 H214 117.8 . . ?
C213 C214 C215 124(3) . . ?
C215 C214 H214 117.8 . . ?
C214 C215 C217 118(2) . . ?
C216 C215 C214 119(2) . . ?
C216 C215 C217 123(2) . . ?
C211 C216 H216 120.2 . . ?
C215 C216 C211 120(2) . . ?
C215 C216 H216 120.2 . . ?
C215 C217 H21A 109.5 . . ?
C215 C217 H21B 109.5 . . ?
C215 C217 H21C 109.5 . . ?
H21A C217 H21B 109.5 . . ?
H21A C217 H21C 109.5 . . ?
H21B C217 H21C 109.5 . . ?
C222 C221 S22 121(2) . . ?
C222 C221 C226 120(3) . . ?
C226 C221 S22 116(2) . . ?
C221 C222 H222 120.0 . . ?
C221 C222 C223 120(3) . . ?
C223 C222 H222 120.0 . . ?
C222 C223 H223 121.1 . . ?
C224 C223 C222 118(3) . . ?
C224 C223 H223 121.1 . . ?
C223 C224 H224 118.6 . . ?
C225 C224 C223 123(2) . . ?
C225 C224 H224 118.6 . . ?
C224 C225 C226 119(2) . . ?
C224 C225 C227 121(2) . . ?
C226 C225 C227 120(2) . . ?
C221 C226 C225 119(2) . . ?
C221 C226 H226 120.6 . . ?
C225 C226 H226 120.6 . . ?
C225 C227 H22A 109.5 . . ?
C225 C227 H22B 109.5 . . ?
C225 C227 H22C 109.5 . . ?
H22A C227 H22B 109.5 . . ?
H22A C227 H22C 109.5 . . ?
H22B C227 H22C 109.5 . . ?
C232 C231 S23 122(2) . . ?
C232 C231 C236 119(3) . . ?
C236 C231 S23 119(2) . . ?
C231 C232 H232 120.1 . . ?
C231 C232 C233 120(3) . . ?
C233 C232 H232 120.1 . . ?
C232 C233 H233 120.2 . . ?
C234 C233 C232 120(3) . . ?
C234 C233 H233 120.2 . . ?
C233 C234 H234 119.1 . . ?
C233 C234 C235 122(3) . . ?
C235 C234 H234 119.1 . . ?
C234 C235 C236 117(2) . . ?
C234 C235 C237 122(3) . . ?
C236 C235 C237 120(2) . . ?
C231 C236 C235 122(3) . . ?
C231 C236 H236 118.9 . . ?
C235 C236 H236 118.9 . . ?
C235 C237 H23A 109.5 . . ?
C235 C237 H23B 109.5 . . ?
C235 C237 H23C 109.5 . . ?
H23A C237 H23B 109.5 . . ?
H23A C237 H23C 109.5 . . ?
H23B C237 H23C 109.5 . . ?
C245 C244 H244 120.0 . . ?
C245 C244 C243 120.0 . . ?
C243 C244 H244 120.0 . . ?
C244 C245 C246 120.0 . . ?
C244 C245 C248 119.8(8) . . ?
C246 C245 C248 120.2(8) . . ?
C245 C246 H246 120.0 . . ?
C245 C246 C241 120.0 . . ?
C241 C246 H246 120.0 . . ?
C246 C241 S24 122.0(12) . . ?
C246 C241 C242 120.0 . . ?
C242 C241 S24 118.0(12) . . ?
C241 C242 H242 120.0 . . ?
C243 C242 C241 120.0 . . ?
C243 C242 H242 120.0 . . ?
C244 C243 C247 120.7(8) . . ?
C242 C243 C244 120.0 . . ?
C242 C243 C247 119.3(8) . . ?
C243 C247 H24A 109.5 . . ?
C243 C247 H24B 109.5 . . ?
C243 C247 H24C 109.5 . . ?
H24A C247 H24B 109.5 . . ?
H24A C247 H24C 109.5 . . ?
H24B C247 H24C 109.5 . . ?
C245 C248 H24D 109.5 . . ?
C245 C248 H24E 109.5 . . ?
C245 C248 H24F 109.5 . . ?
H24D C248 H24E 109.5 . . ?
H24D C248 H24F 109.5 . . ?
H24E C248 H24F 109.5 . . ?

loop_
_geom_bond_atom_site_label_1
_geom_bond_atom_site_label_2
_geom_bond_distance
_geom_bond_site_symmetry_2
_geom_bond_publ_flag
Au1 Au22 3.3581(16) . ?
Au1 S1 2.297(7) . ?
Au1 S2 2.297(8) . ?
Au2 Au29 2.9005(14) . ?
Au2 S2 2.297(8) . ?
Au2 S3 2.336(8) . ?
Au3 S4 2.274(7) . ?
Au3 S5 2.300(8) . ?
Au4 Au36 2.9263(18) . ?
Au4 S5 2.277(11) . ?
Au4 S6 2.291(11) . ?
Au5 Au15 2.929(2) . ?
Au5 S7 2.344(18) . ?
Au5 S8 2.336(19) . ?
Au6 S8 2.291(18) . ?
Au6 S9 2.273(15) . ?
Au7 Au18 2.9716(18) . ?
Au7 S10 2.307(8) . ?
Au7 S11 2.290(10) . ?
Au8 S11 2.279(12) . ?
Au8 S12 2.276(10) . ?
Au9 Au10 3.1800(16) . ?
Au9 Au15 2.898(2) . ?
Au9 Au16 3.3749(19) . ?
Au9 Au19 3.3290(19) . ?
Au9 S13 2.305(9) . ?
Au9 S15 2.319(8) . ?
Au10 Au11 3.0115(14) . ?
Au10 Au13 2.7507(13) . ?
Au10 Au16 3.0124(14) . ?
Au10 Au17 3.0150(15) . ?
Au10 Au19 2.7509(14) . ?
Au10 Au20 2.7313(15) . ?
Au10 S4 2.373(7) . ?
Au11 Au17 3.3025(13) . ?
Au11 Au18 3.0275(15) . ?
Au11 Au20 3.2428(14) . ?
Au11 S20 2.321(7) . ?
Au11 S21 2.309(7) . ?
Au12 Au13 3.0042(15) . ?
Au12 Au15 2.9575(18) . ?
Au12 Au19 3.2911(16) . ?
Au12 Au21 3.3494(18) . ?
Au12 S13 2.331(10) . ?
Au12 S14 2.310(8) . ?
Au13 Au14 3.1983(15) . ?
Au13 Au19 2.7494(13) . ?
Au13 Au20 2.7394(14) . ?
Au13 Au21 3.0638(15) . ?
Au13 Au22 3.0468(15) . ?
Au13 S1 2.369(6) . ?
Au14 Au18 2.8256(14) . ?
Au14 Au20 3.2959(13) . ?
Au14 S20 2.305(7) . ?
Au14 S22 2.298(7) . ?
Au15 Au19 2.7076(15) . ?
Au15 Au23 2.762(2) . ?
Au15 Au26 2.737(2) . ?
Au15 S7 2.403(12) . ?
Au16 Au17 2.7063(15) . ?
Au16 Au19 3.0913(13) . ?
Au16 Au23 2.9085(15) . ?
Au16 Au24 2.8048(17) . ?
Au16 Au36 2.7397(17) . ?
Au16 S15 2.352(8) . ?
Au17 Au20 3.0703(13) . ?
Au17 Au24 2.7715(14) . ?
Au17 Au25 2.9325(17) . ?
Au17 Au36 2.7411(13) . ?
Au17 S21 2.367(6) . ?
Au18 Au20 2.7268(13) . ?
Au18 Au25 2.7088(13) . ?
Au18 Au28 2.7579(15) . ?
Au18 S10 2.396(8) . ?
Au19 Au20 2.9173(13) . ?
Au19 Au21 3.0058(14) . ?
Au19 Au23 2.7888(14) . ?
Au19 Au24 2.9753(15) . ?
Au19 Au26 2.8501(15) . ?
Au19 Au27 2.9008(16) . ?
Au20 Au22 3.1741(14) . ?
Au20 Au24 2.9943(12) . ?
Au20 Au25 2.7934(14) . ?
Au20 Au27 2.9204(13) . ?
Au20 Au28 2.7822(15) . ?
Au21 Au22 2.6842(15) . ?
Au21 Au26 2.8695(15) . ?
Au21 Au27 2.7833(15) . ?
Au21 Au29 2.7569(16) . ?
Au21 S14 2.372(8) . ?
Au22 Au27 2.9081(13) . ?
Au22 Au28 2.9284(16) . ?
Au22 Au29 2.7501(14) . ?
Au22 S22 2.364(6) . ?
Au23 Au24 3.0579(17) . ?
Au23 Au26 2.7025(15) . ?
Au23 Au30 3.377(2) . ?
Au23 Au32 3.008(2) . ?
Au23 S17 2.381(7) . ?
Au24 Au25 3.0971(15) . ?
Au24 Au27 2.8906(13) . ?
Au24 Au30 3.2694(14) . ?
Au24 Au31 3.2900(17) . ?
Au24 Au32 2.7394(14) . ?
Au24 Au33 2.7487(18) . ?
Au24 Au36 2.7199(13) . ?
Au25 Au28 2.7172(15) . ?
Au25 Au31 3.3390(14) . ?
Au25 Au33 3.0138(14) . ?
Au25 S23 2.339(7) . ?
Au26 Au27 3.0956(16) . ?
Au26 Au32 3.031(2) . ?
Au26 S16 2.368(8) . ?
Au27 Au28 2.9551(15) . ?
Au27 Au29 2.6764(13) . ?
Au27 Au32 2.7444(13) . ?
Au27 Au33 2.7448(15) . ?
Au27 Au35 3.3270(18) . ?
Au28 Au33 3.0289(14) . ?
Au28 S24 2.363(9) . ?
Au29 Au34 2.8864(15) . ?
Au29 Au35 2.9326(16) . ?
Au29 S3 2.398(8) . ?
Au30 Au32 3.0695(15) . ?
Au30 Au36 2.9236(15) . ?
Au30 S17 2.296(11) . ?
Au30 S19 2.324(12) . ?
Au31 Au33 3.1730(14) . ?
Au31 Au36 2.879(2) . ?
Au31 S19 2.298(8) . ?
Au31 S23 2.299(7) . ?
Au32 Au33 2.7474(18) . ?
Au32 Au34 3.2518(16) . ?
Au32 S9 2.364(7) . ?
Au33 Au35 2.9923(16) . ?
Au33 S12 2.365(9) . ?
Au34 S16 2.304(11) . ?
Au34 S18 2.311(11) . ?
Au35 S18 2.304(10) . ?
Au35 S24 2.309(10) . ?
Au36 S6 2.382(8) . ?
S1 C11 1.77(3) . ?
S2 C21 1.79(3) . ?
S3 C31 1.788(17) . ?
S4 C41 1.82(2) . ?
S5 C51 1.808(19) . ?
S6 C61 1.72(2) . ?
S7 C71 1.88(3) . ?
S8 C81 1.79(2) . ?
S9 C91 1.786(19) . ?
S10 C101 1.800(17) . ?
S11 C111 1.68(3) . ?
S12 C121 1.80(3) . ?
S13 C131 1.766(16) . ?
S14 C141 1.81(3) . ?
S15 C151 1.79(3) . ?
S16 C161 1.78(3) . ?
S17 C171 1.80(4) . ?
S18 C181 1.85(4) . ?
S19 C191 1.774(15) . ?
S20 C201 1.76(3) . ?
S21 C211 1.75(3) . ?
S22 C221 1.78(3) . ?
S23 C231 1.76(3) . ?
S24 C241 1.766(17) . ?
C11 C12 1.34(4) . ?
C11 C16 1.39(4) . ?
C12 H12 0.9300 . ?
C12 C13 1.43(4) . ?
C13 H13 0.9300 . ?
C13 C14 1.41(4) . ?
C14 H14 0.9300 . ?
C14 C15 1.41(4) . ?
C15 C16 1.40(4) . ?
C15 C17 1.535(11) . ?
C16 H16 0.9300 . ?
C17 H17A 0.9600 . ?
C17 H17B 0.9600 . ?
C17 H17C 0.9600 . ?
C21 C22 1.37(4) . ?
C21 C26 1.40(4) . ?
C22 H22 0.9300 . ?
C22 C23 1.46(4) . ?
C23 C24 1.23(4) . ?
C23 C28 1.535(11) . ?
C24 H24 0.9300 . ?
C24 C25 1.34(4) . ?
C25 C26 1.42(4) . ?
C25 C27 1.535(11) . ?
C26 H26 0.9300 . ?
C27 H27A 0.9600 . ?
C27 H27B 0.9600 . ?
C27 H27C 0.9600 . ?
C28 H28A 0.9600 . ?
C28 H28B 0.9600 . ?
C28 H28C 0.9600 . ?
C31 C36 1.3900 . ?
C31 C32 1.3900 . ?
C36 H36 0.9300 . ?
C36 C35 1.3900 . ?
C35 C34 1.3900 . ?
C35 C37 1.536(11) . ?
C34 H34 0.9300 . ?
C34 C33 1.3900 . ?
C33 H33 0.9300 . ?
C33 C32 1.3900 . ?
C32 H32 0.9300 . ?
C37 H37A 0.9600 . ?
C37 H37B 0.9600 . ?
C37 H37C 0.9600 . ?
C41 C42 1.39(4) . ?
C41 C46 1.36(4) . ?
C42 H42 0.9300 . ?
C42 C43 1.37(4) . ?
C43 H43 0.9300 . ?
C43 C44 1.37(4) . ?
C44 H44 0.9300 . ?
C44 C45 1.38(4) . ?
C45 C46 1.41(4) . ?
C45 C47 1.534(11) . ?
C46 H46 0.9300 . ?
C47 H47A 0.9600 . ?
C47 H47B 0.9600 . ?
C47 H47C 0.9600 . ?
C51 C52 1.3900 . ?
C51 C56 1.3900 . ?
C52 H52 0.9300 . ?
C52 C53 1.3900 . ?
C53 H53 0.9300 . ?
C53 C54 1.3900 . ?
C54 H54 0.9300 . ?
C54 C55 1.3900 . ?
C55 C56 1.3900 . ?
C55 C57 1.538(11) . ?
C56 H56 0.9300 . ?
C57 H57A 0.9600 . ?
C57 H57B 0.9600 . ?
C57 H57C 0.9600 . ?
C61 C66 1.3900 . ?
C61 C62 1.3900 . ?
C66 H66 0.9300 . ?
C66 C65 1.3900 . ?
C65 C64 1.3900 . ?
C65 C67 1.536(11) . ?
C64 H64 0.9300 . ?
C64 C63 1.3900 . ?
C63 H63 0.9300 . ?
C63 C62 1.3900 . ?
C62 H62 0.9300 . ?
C67 H67A 0.9600 . ?
C67 H67B 0.9600 . ?
C67 H67C 0.9600 . ?
C76 H76 0.9300 . ?
C76 C75 1.3900 . ?
C76 C71 1.3900 . ?
C75 C74 1.3900 . ?
C75 C77 1.537(11) . ?
C74 H74 0.9300 . ?
C74 C73 1.3900 . ?
C73 H73 0.9300 . ?
C73 C72 1.3900 . ?
C72 H72 0.9300 . ?
C72 C71 1.3900 . ?
C77 H77A 0.9600 . ?
C77 H77B 0.9600 . ?
C77 H77C 0.9600 . ?
C86 H86 0.9300 . ?
C86 C81 1.3900 . ?
C86 C85 1.3900 . ?
C81 C82 1.3900 . ?
C82 H82 0.9300 . ?
C82 C83 1.3900 . ?
C83 H83 0.9300 . ?
C83 C84 1.3900 . ?
C84 H84 0.9300 . ?
C84 C85 1.3900 . ?
C85 C87 1.535(11) . ?
C87 H87A 0.9600 . ?
C87 H87B 0.9600 . ?
C87 H87C 0.9600 . ?
C95 C94 1.3900 . ?
C95 C96 1.3900 . ?
C95 C97 1.537(11) . ?
C94 H94 0.9300 . ?
C94 C93 1.3900 . ?
C93 H93 0.9300 . ?
C93 C92 1.3900 . ?
C92 H92 0.9300 . ?
C92 C91 1.3900 . ?
C91 C96 1.3900 . ?
C96 H96 0.9300 . ?
C97 H97A 0.9600 . ?
C97 H97B 0.9600 . ?
C97 H97C 0.9600 . ?
C101 C106 1.3900 . ?
C101 C102 1.3900 . ?
C106 H106 0.9300 . ?
C106 C105 1.3900 . ?
C105 C104 1.3900 . ?
C105 C108 1.536(11) . ?
C104 H104 0.9300 . ?
C104 C103 1.3900 . ?
C103 C102 1.3900 . ?
C103 C107 1.535(11) . ?
C102 H102 0.9300 . ?
C107 H10A 0.9600 . ?
C107 H10B 0.9600 . ?
C107 H10C 0.9600 . ?
C108 H10D 0.9600 . ?
C108 H10E 0.9600 . ?
C108 H10F 0.9600 . ?
C112 H112 0.9300 . ?
C112 C111 1.3900 . ?
C112 C113 1.3900 . ?
C111 C116 1.3900 . ?
C116 H116 0.9300 . ?
C116 C115 1.3900 . ?
C115 C114 1.3900 . ?
C115 C117 1.535(11) . ?
C114 H114 0.9300 . ?
C114 C113 1.3900 . ?
C113 H113 0.9300 . ?
C117 H11A 0.9600 . ?
C117 H11B 0.9600 . ?
C117 H11C 0.9600 . ?
C121 C122 1.31(5) . ?
C121 C126 1.32(5) . ?
C122 H122 0.9300 . ?
C122 C123 1.37(4) . ?
C123 H123 0.9300 . ?
C123 C124 1.30(5) . ?
C124 H124 0.9300 . ?
C124 C125 1.38(4) . ?
C125 C126 1.45(4) . ?
C125 C127 1.536(11) . ?
C126 H126 0.9300 . ?
C127 H12A 0.9600 . ?
C127 H12B 0.9600 . ?
C127 H12C 0.9600 . ?
C135 C136 1.3900 . ?
C135 C134 1.3900 . ?
C135 C137 1.538(11) . ?
C136 H136 0.9300 . ?
C136 C131 1.3900 . ?
C131 C132 1.3900 . ?
C132 H132 0.9300 . ?
C132 C133 1.3900 . ?
C133 H133 0.9300 . ?
C133 C134 1.3900 . ?
C134 H134 0.9300 . ?
C141 C142 1.38(4) . ?
C141 C146 1.41(4) . ?
C142 H142 0.9300 . ?
C142 C143 1.39(4) . ?
C143 H143 0.9300 . ?
C143 C144 1.31(4) . ?
C144 H144 0.9300 . ?
C144 C145 1.43(4) . ?
C145 C146 1.37(4) . ?
C145 C147 1.535(11) . ?
C146 H146 0.9300 . ?
C147 H14A 0.9600 . ?
C147 H14B 0.9600 . ?
C147 H14C 0.9600 . ?
C151 C152 1.42(5) . ?
C151 C156 1.34(4) . ?
C152 H152 0.9300 . ?
C152 C153 1.37(5) . ?
C153 H153 0.9300 . ?
C153 C154 1.29(5) . ?
C154 H154 0.9300 . ?
C154 C155 1.41(5) . ?
C155 C156 1.44(4) . ?
C155 C157 1.535(11) . ?
C156 H156 0.9300 . ?
C157 H15A 0.9600 . ?
C157 H15B 0.9600 . ?
C157 H15C 0.9600 . ?
C161 C162 1.33(5) . ?
C161 C166 1.40(5) . ?
C162 H162 0.9300 . ?
C162 C163 1.38(4) . ?
C163 H163 0.9300 . ?
C163 C164 1.38(5) . ?
C164 H164 0.9300 . ?
C164 C165 1.30(5) . ?
C165 C166 1.43(4) . ?
C165 C167 1.535(11) . ?
C166 H166 0.9300 . ?
C167 H16A 0.9600 . ?
C167 H16B 0.9600 . ?
C167 H16C 0.9600 . ?
C171 C172 1.36(6) . ?
C171 C176 1.37(5) . ?
C172 H172 0.9300 . ?
C172 C173 1.41(5) . ?
C173 H173 0.9300 . ?
C173 C174 1.20(4) . ?
C174 H174 0.9300 . ?
C174 C175 1.38(6) . ?
C175 C176 1.54(6) . ?
C175 C177 1.535(11) . ?
C176 H176 0.9300 . ?
C177 H17D 0.9600 . ?
C177 H17E 0.9600 . ?
C177 H17F 0.9600 . ?
C181 C182 1.35(6) . ?
C181 C186 1.39(5) . ?
C182 H182 0.9300 . ?
C182 C183 1.44(5) . ?
C183 H183 0.9300 . ?
C183 C184 1.33(5) . ?
C184 H184 0.9300 . ?
C184 C185 1.41(6) . ?
C185 C186 1.34(4) . ?
C185 C187 1.537(11) . ?
C186 H186 0.9300 . ?
C187 H18A 0.9600 . ?
C187 H18B 0.9600 . ?
C187 H18C 0.9600 . ?
C191 C192 1.3900 . ?
C191 C196 1.3900 . ?
C192 H192 0.9300 . ?
C192 C193 1.3900 . ?
C193 H193 0.9300 . ?
C193 C194 1.3900 . ?
C194 H194 0.9300 . ?
C194 C195 1.3900 . ?
C195 C196 1.3900 . ?
C195 C197 1.535(11) . ?
C196 H196 0.9300 . ?
C197 H19A 0.9600 . ?
C197 H19B 0.9600 . ?
C197 H19C 0.9600 . ?
C201 C202 1.39(4) . ?
C201 C206 1.40(4) . ?
C202 H202 0.9300 . ?
C202 C203 1.47(4) . ?
C203 H203 0.9300 . ?
C203 C204 1.27(4) . ?
C204 H204 0.9300 . ?
C204 C205 1.33(4) . ?
C205 C206 1.50(4) . ?
C205 C207 1.535(11) . ?
C206 H206 0.9300 . ?
C207 H20A 0.9600 . ?
C207 H20B 0.9600 . ?
C207 H20C 0.9600 . ?
C211 C212 1.38(4) . ?
C211 C216 1.43(4) . ?
C212 H212 0.9300 . ?
C212 C213 1.40(4) . ?
C213 H213 0.9300 . ?
C213 C214 1.27(4) . ?
C214 H214 0.9300 . ?
C214 C215 1.44(4) . ?
C215 C216 1.34(4) . ?
C215 C217 1.536(11) . ?
C216 H216 0.9300 . ?
C217 H21A 0.9600 . ?
C217 H21B 0.9600 . ?
C217 H21C 0.9600 . ?
C221 C222 1.33(4) . ?
C221 C226 1.36(4) . ?
C222 H222 0.9300 . ?
C222 C223 1.39(4) . ?
C223 H223 0.9300 . ?
C223 C224 1.36(4) . ?
C224 H224 0.9300 . ?
C224 C225 1.31(3) . ?
C225 C226 1.42(3) . ?
C225 C227 1.535(11) . ?
C226 H226 0.9300 . ?
C227 H22A 0.9600 . ?
C227 H22B 0.9600 . ?
C227 H22C 0.9600 . ?
C231 C232 1.33(4) . ?
C231 C236 1.38(4) . ?
C232 H232 0.9300 . ?
C232 C233 1.44(4) . ?
C233 H233 0.9300 . ?
C233 C234 1.35(4) . ?
C234 H234 0.9300 . ?
C234 C235 1.36(4) . ?
C235 C236 1.40(4) . ?
C235 C237 1.535(11) . ?
C236 H236 0.9300 . ?
C237 H23A 0.9600 . ?
C237 H23B 0.9600 . ?
C237 H23C 0.9600 . ?
C244 H244 0.9300 . ?
C244 C245 1.3900 . ?
C244 C243 1.3900 . ?
C245 C246 1.3900 . ?
C245 C248 1.538(11) . ?
C246 H246 0.9300 . ?
C246 C241 1.3900 . ?
C241 C242 1.3900 . ?
C242 H242 0.9300 . ?
C242 C243 1.3900 . ?
C243 C247 1.534(11) . ?
C247 H24A 0.9600 . ?
C247 H24B 0.9600 . ?
C247 H24C 0.9600 . ?
C248 H24D 0.9600 . ?
C248 H24E 0.9600 . ?
C248 H24F 0.9600 . ?

loop_
_geom_torsion_atom_site_label_1
_geom_torsion_atom_site_label_2
_geom_torsion_atom_site_label_3
_geom_torsion_atom_site_label_4
_geom_torsion
_geom_torsion_site_symmetry_1
_geom_torsion_site_symmetry_2
_geom_torsion_site_symmetry_3
_geom_torsion_site_symmetry_4
_geom_torsion_publ_flag
Au1 S1 C11 C12 -165.8(18) . . . . ?
Au1 S1 C11 C16 11(3) . . . . ?
Au1 S2 C21 C22 17.8(9) . . . . ?
Au1 S2 C21 C26 -161.6(12) . . . . ?
Au2 S2 C21 C22 127.4(8) . . . . ?
Au2 S2 C21 C26 -52.0(12) . . . . ?
Au2 S3 C31 C36 -172.4(9) . . . . ?
Au2 S3 C31 C32 11.0(14) . . . . ?
Au3 S4 C41 C42 -165.6(17) . . . . ?
Au3 S4 C41 C46 8(2) . . . . ?
Au3 S5 C51 C52 30.9(8) . . . . ?
Au3 S5 C51 C56 -150.2(8) . . . . ?
Au4 S5 C51 C52 139.6(8) . . . . ?
Au4 S5 C51 C56 -41.4(9) . . . . ?
Au4 S6 C61 C66 112.1(10) . . . . ?
Au4 S6 C61 C62 -66.9(9) . . . . ?
Au5 S7 C71 C76 173.3(13) . . . . ?
Au5 S7 C71 C72 -3.1(16) . . . . ?
Au5 S8 C81 C86 45.5(11) . . . . ?
Au5 S8 C81 C82 -135.3(9) . . . . ?
Au6 S8 C81 C86 154.4(9) . . . . ?
Au6 S8 C81 C82 -26.5(9) . . . . ?
Au6 S9 C91 C92 171.0(8) . . . . ?
Au6 S9 C91 C96 -10.0(11) . . . . ?
Au7 S10 C101 C106 13.3(9) . . . . ?
Au7 S10 C101 C102 -165.9(7) . . . . ?
Au7 S11 C111 C112 59.1(15) . . . . ?
Au7 S11 C111 C116 -125.8(14) . . . . ?
Au8 S11 C111 C112 166.5(11) . . . . ?
Au8 S11 C111 C116 -18.4(19) . . . . ?
Au8 S12 C121 C122 164(3) . . . . ?
Au8 S12 C121 C126 -9(3) . . . . ?
Au9 S13 C131 C136 83.7(13) . . . . ?
Au9 S13 C131 C132 -101.6(13) . . . . ?
Au9 S15 C151 C152 23(3) . . . . ?
Au9 S15 C151 C156 -166(2) . . . . ?
Au10 S4 C41 C42 85.8(19) . . . . ?
Au10 S4 C41 C46 -101(2) . . . . ?
Au11 S20 C201 C202 174(2) . . . . ?
Au11 S20 C201 C206 -5(3) . . . . ?
Au11 S21 C211 C212 17(3) . . . . ?
Au11 S21 C211 C216 -168.9(19) . . . . ?
Au12 S13 C131 C136 -172.2(10) . . . . ?
Au12 S13 C131 C132 2.5(16) . . . . ?
Au12 S14 C141 C142 -170.2(19) . . . . ?
Au12 S14 C141 C146 21(3) . . . . ?
Au13 S1 C11 C12 87(2) . . . . ?
Au13 S1 C11 C16 -96(2) . . . . ?
Au14 S20 C201 C202 74(2) . . . . ?
Au14 S20 C201 C206 -105(2) . . . . ?
Au14 S22 C221 C222 28(3) . . . . ?
Au14 S22 C221 C226 -170(2) . . . . ?
Au15 S7 C71 C76 92.9(16) . . . . ?
Au15 S7 C71 C72 -83.5(14) . . . . ?
Au16 S15 C151 C152 121(2) . . . . ?
Au16 S15 C151 C156 -68(2) . . . . ?
Au17 S21 C211 C212 116(2) . . . . ?
Au17 S21 C211 C216 -70(2) . . . . ?
Au18 S10 C101 C106 -68.2(9) . . . . ?
Au18 S10 C101 C102 112.6(8) . . . . ?
Au21 S14 C141 C142 -67(2) . . . . ?
Au21 S14 C141 C146 124(2) . . . . ?
Au22 S22 C221 C222 131(3) . . . . ?
Au22 S22 C221 C226 -68(2) . . . . ?
Au23 S17 C171 C172 65(3) . . . . ?
Au23 S17 C171 C176 -134(2) . . . . ?
Au25 S23 C231 C232 -125(2) . . . . ?
Au25 S23 C231 C236 60(2) . . . . ?
Au26 S16 C161 C162 -117(3) . . . . ?
Au26 S16 C161 C166 67(2) . . . . ?
Au28 S24 C241 C246 51.5(10) . . . . ?
Au28 S24 C241 C242 -128.7(8) . . . . ?
Au29 S3 C31 C36 -93.9(10) . . . . ?
Au29 S3 C31 C32 89.4(12) . . . . ?
Au30 S17 C171 C172 169(2) . . . . ?
Au30 S17 C171 C176 -30(3) . . . . ?
Au30 S19 C191 C192 -162.7(9) . . . . ?
Au30 S19 C191 C196 23.4(13) . . . . ?
Au31 S19 C191 C192 -59.0(12) . . . . ?
Au31 S19 C191 C196 127.1(10) . . . . ?
Au31 S23 C231 C232 -26(3) . . . . ?
Au31 S23 C231 C236 159(2) . . . . ?
Au32 S9 C91 C92 -79.6(11) . . . . ?
Au32 S9 C91 C96 99.3(10) . . . . ?
Au33 S12 C121 C122 -83(3) . . . . ?
Au33 S12 C121 C126 104(3) . . . . ?
Au34 S16 C161 C162 -17(3) . . . . ?
Au34 S16 C161 C166 165.8(19) . . . . ?
Au34 S18 C181 C182 96(4) . . . . ?
Au34 S18 C181 C186 -91(3) . . . . ?
Au35 S18 C181 C182 -3(4) . . . . ?
Au35 S18 C181 C186 170(3) . . . . ?
Au35 S24 C241 C246 159.5(8) . . . . ?
Au35 S24 C241 C242 -20.7(8) . . . . ?
Au36 S6 C61 C66 -163.0(10) . . . . ?
Au36 S6 C61 C62 18.1(9) . . . . ?
S1 C11 C12 C13 179(2) . . . . ?
S1 C11 C16 C15 -175(2) . . . . ?
S2 C21 C22 C23 178.5(14) . . . . ?
S2 C21 C26 C25 -176.1(15) . . . . ?
S3 C31 C36 C35 -176.8(16) . . . . ?
S3 C31 C32 C33 176.5(17) . . . . ?
S4 C41 C42 C43 179.6(18) . . . . ?
S4 C41 C46 C45 178.9(19) . . . . ?
S5 C51 C52 C53 178.9(6) . . . . ?
S5 C51 C56 C55 -179.0(6) . . . . ?
S6 C61 C66 C65 -179.0(6) . . . . ?
S6 C61 C62 C63 178.9(7) . . . . ?
S8 C81 C82 C83 -179.1(6) . . . . ?
S9 C91 C96 C95 -178.9(14) . . . . ?
S10 C101 C106 C105 -179.1(7) . . . . ?
S10 C101 C102 C103 179.2(6) . . . . ?
S11 C111 C116 C115 -175(2) . . . . ?
S12 C121 C122 C123 -176(3) . . . . ?
S12 C121 C126 C125 178(2) . . . . ?
S13 C131 C132 C133 -174.6(19) . . . . ?
S14 C141 C142 C143 -171(2) . . . . ?
S14 C141 C146 C145 171(2) . . . . ?
S15 C151 C152 C153 172(2) . . . . ?
S15 C151 C156 C155 -173(2) . . . . ?
S16 C161 C162 C163 -170(2) . . . . ?
S16 C161 C166 C165 178(2) . . . . ?
S17 C171 C172 C173 167(2) . . . . ?
S17 C171 C176 C175 -173(2) . . . . ?
S18 C181 C182 C183 175(3) . . . . ?
S18 C181 C186 C185 175(3) . . . . ?
S19 C191 C192 C193 -173.9(16) . . . . ?
S19 C191 C196 C195 173.9(16) . . . . ?
S20 C201 C202 C203 177(2) . . . . ?
S20 C201 C206 C205 -175(2) . . . . ?
S21 C211 C212 C213 170(2) . . . . ?
S21 C211 C216 C215 -174(2) . . . . ?
S22 C221 C222 C223 175(3) . . . . ?
S22 C221 C226 C225 -171(2) . . . . ?
S23 C231 C232 C233 -170(2) . . . . ?
S23 C231 C236 C235 170(2) . . . . ?
S24 C241 C242 C243 -179.8(6) . . . . ?
C11 C12 C13 C14 -3(4) . . . . ?
C12 C11 C16 C15 1(4) . . . . ?
C12 C13 C14 C15 2(4) . . . . ?
C13 C14 C15 C16 1(4) . . . . ?
C13 C14 C15 C17 174(2) . . . . ?
C14 C15 C16 C11 -2(4) . . . . ?
C16 C11 C12 C13 2(4) . . . . ?
C17 C15 C16 C11 -175(2) . . . . ?
C21 C22 C23 C24 -1(3) . . . . ?
C21 C22 C23 C28 173(2) . . . . ?
C22 C21 C26 C25 5(2) . . . . ?
C22 C23 C24 C25 1(4) . . . . ?
C23 C24 C25 C26 1(4) . . . . ?
C23 C24 C25 C27 170(3) . . . . ?
C24 C25 C26 C21 -4(3) . . . . ?
C26 C21 C22 C23 -2(2) . . . . ?
C27 C25 C26 C21 -175(2) . . . . ?
C28 C23 C24 C25 -173(3) . . . . ?
C31 C36 C35 C34 0.0 . . . . ?
C31 C36 C35 C37 -171(2) . . . . ?
C36 C31 C32 C33 0.0 . . . . ?
C36 C35 C34 C33 0.0 . . . . ?
C35 C34 C33 C32 0.0 . . . . ?
C34 C33 C32 C31 0.0 . . . . ?
C32 C31 C36 C35 0.0 . . . . ?
C37 C35 C34 C33 171(2) . . . . ?
C41 C42 C43 C44 0(4) . . . . ?
C42 C41 C46 C45 -8(4) . . . . ?
C42 C43 C44 C45 -4(4) . . . . ?
C43 C44 C45 C46 2(4) . . . . ?
C43 C44 C45 C47 -175(3) . . . . ?
C44 C45 C46 C41 4(4) . . . . ?
C46 C41 C42 C43 6(4) . . . . ?
C47 C45 C46 C41 -179(3) . . . . ?
C51 C52 C53 C54 0.0 . . . . ?
C52 C51 C56 C55 0.0 . . . . ?
C52 C53 C54 C55 0.0 . . . . ?
C53 C54 C55 C56 0.0 . . . . ?
C53 C54 C55 C57 176.8(19) . . . . ?
C54 C55 C56 C51 0.0 . . . . ?
C56 C51 C52 C53 0.0 . . . . ?
C57 C55 C56 C51 -176.9(19) . . . . ?
C61 C66 C65 C64 0.0 . . . . ?
C61 C66 C65 C67 -172(2) . . . . ?
C66 C61 C62 C63 0.0 . . . . ?
C66 C65 C64 C63 0.0 . . . . ?
C65 C64 C63 C62 0.0 . . . . ?
C64 C63 C62 C61 0.0 . . . . ?
C62 C61 C66 C65 0.0 . . . . ?
C67 C65 C64 C63 173(2) . . . . ?
C76 C75 C74 C73 0.0 . . . . ?
C75 C76 C71 S7 -176(2) . . . . ?
C75 C76 C71 C72 0.0 . . . . ?
C75 C74 C73 C72 0.0 . . . . ?
C74 C73 C72 C71 0.0 . . . . ?
C73 C72 C71 S7 176.5(19) . . . . ?
C73 C72 C71 C76 0.0 . . . . ?
C71 C76 C75 C74 0.0 . . . . ?
C71 C76 C75 C77 -177(3) . . . . ?
C77 C75 C74 C73 177(3) . . . . ?
C86 C81 C82 C83 0.0 . . . . ?
C81 C86 C85 C84 0.0 . . . . ?
C81 C86 C85 C87 176(2) . . . . ?
C81 C82 C83 C84 0.0 . . . . ?
C82 C83 C84 C85 0.0 . . . . ?
C83 C84 C85 C86 0.0 . . . . ?
C83 C84 C85 C87 -176.7(19) . . . . ?
C85 C86 C81 S8 179.2(6) . . . . ?
C85 C86 C81 C82 0.0 . . . . ?
C95 C94 C93 C92 0.0 . . . . ?
C94 C95 C96 C91 0.0 . . . . ?
C94 C93 C92 C91 0.0 . . . . ?
C93 C92 C91 S9 179.0(13) . . . . ?
C93 C92 C91 C96 0.0 . . . . ?
C92 C91 C96 C95 0.0 . . . . ?
C96 C95 C94 C93 0.0 . . . . ?
C97 C95 C94 C93 180.0(18) . . . . ?
C97 C95 C96 C91 -180.0(18) . . . . ?
C101 C106 C105 C104 0.0 . . . . ?
C101 C106 C105 C108 -175(2) . . . . ?
C106 C101 C102 C103 0.0 . . . . ?
C106 C105 C104 C103 0.0 . . . . ?
C105 C104 C103 C102 0.0 . . . . ?
C105 C104 C103 C107 -177.8(17) . . . . ?
C104 C103 C102 C101 0.0 . . . . ?
C102 C101 C106 C105 0.0 . . . . ?
C107 C103 C102 C101 177.8(17) . . . . ?
C108 C105 C104 C103 175(2) . . . . ?
C112 C111 C116 C115 0.0 . . . . ?
C111 C112 C113 C114 0.0 . . . . ?
C111 C116 C115 C114 0.0 . . . . ?
C111 C116 C115 C117 176(3) . . . . ?
C116 C115 C114 C113 0.0 . . . . ?
C115 C114 C113 C112 0.0 . . . . ?
C113 C112 C111 S11 175(2) . . . . ?
C113 C112 C111 C116 0.0 . . . . ?
C117 C115 C114 C113 -176(3) . . . . ?
C121 C122 C123 C124 -3(5) . . . . ?
C122 C121 C126 C125 4(5) . . . . ?
C122 C123 C124 C125 7(5) . . . . ?
C123 C124 C125 C126 -5(5) . . . . ?
C123 C124 C125 C127 -178(3) . . . . ?
C124 C125 C126 C121 -1(5) . . . . ?
C126 C121 C122 C123 -2(5) . . . . ?
C127 C125 C126 C121 172(3) . . . . ?
C135 C136 C131 S13 174.8(18) . . . . ?
C135 C136 C131 C132 0.0 . . . . ?
C136 C135 C134 C133 0.0 . . . . ?
C136 C131 C132 C133 0.0 . . . . ?
C131 C132 C133 C134 0.0 . . . . ?
C132 C133 C134 C135 0.0 . . . . ?
C134 C135 C136 C131 0.0 . . . . ?
C137 C135 C136 C131 -173(2) . . . . ?
C137 C135 C134 C133 173(2) . . . . ?
C141 C142 C143 C144 -4(5) . . . . ?
C142 C141 C146 C145 4(4) . . . . ?
C142 C143 C144 C145 10(5) . . . . ?
C143 C144 C145 C146 -9(4) . . . . ?
C143 C144 C145 C147 170(3) . . . . ?
C144 C145 C146 C141 2(4) . . . . ?
C146 C141 C142 C143 -4(4) . . . . ?
C147 C145 C146 C141 -177(2) . . . . ?
C151 C152 C153 C154 -1(5) . . . . ?
C152 C151 C156 C155 -2(4) . . . . ?
C152 C153 C154 C155 1(6) . . . . ?
C153 C154 C155 C156 -2(5) . . . . ?
C153 C154 C155 C157 175(4) . . . . ?
C154 C155 C156 C151 2(4) . . . . ?
C156 C151 C152 C153 1(4) . . . . ?
C157 C155 C156 C151 -175(3) . . . . ?
C161 C162 C163 C164 -8(4) . . . . ?
C162 C161 C166 C165 1(4) . . . . ?
C162 C163 C164 C165 3(5) . . . . ?
C163 C164 C165 C166 4(5) . . . . ?
C163 C164 C165 C167 175(3) . . . . ?
C164 C165 C166 C161 -6(4) . . . . ?
C166 C161 C162 C163 6(5) . . . . ?
C167 C165 C166 C161 -178(2) . . . . ?
C171 C172 C173 C174 2(5) . . . . ?
C172 C171 C176 C175 -11(4) . . . . ?
C172 C173 C174 C175 -4(5) . . . . ?
C173 C174 C175 C176 -3(5) . . . . ?
C173 C174 C175 C177 -174(3) . . . . ?
C174 C175 C176 C171 10(4) . . . . ?
C176 C171 C172 C173 6(5) . . . . ?
C177 C175 C176 C171 -177(3) . . . . ?
C181 C182 C183 C184 2(6) . . . . ?
C182 C181 C186 C185 -11(6) . . . . ?
C182 C183 C184 C185 3(6) . . . . ?
C183 C184 C185 C186 -11(6) . . . . ?
C183 C184 C185 C187 -175(4) . . . . ?
C184 C185 C186 C181 15(6) . . . . ?
C186 C181 C182 C183 2(6) . . . . ?
C187 C185 C186 C181 178(4) . . . . ?
C191 C192 C193 C194 0.0 . . . . ?
C192 C191 C196 C195 0.0 . . . . ?
C192 C193 C194 C195 0.0 . . . . ?
C193 C194 C195 C196 0.0 . . . . ?
C193 C194 C195 C197 -174(2) . . . . ?
C194 C195 C196 C191 0.0 . . . . ?
C196 C191 C192 C193 0.0 . . . . ?
C197 C195 C196 C191 174(2) . . . . ?
C201 C202 C203 C204 0(4) . . . . ?
C202 C201 C206 C205 6(4) . . . . ?
C202 C203 C204 C205 3(5) . . . . ?
C203 C204 C205 C206 -1(5) . . . . ?
C203 C204 C205 C207 175(3) . . . . ?
C204 C205 C206 C201 -3(4) . . . . ?
C206 C201 C202 C203 -4(4) . . . . ?
C207 C205 C206 C201 -180(3) . . . . ?
C211 C212 C213 C214 5(4) . . . . ?
C212 C211 C216 C215 0(4) . . . . ?
C212 C213 C214 C215 -1(5) . . . . ?
C213 C214 C215 C216 -2(5) . . . . ?
C213 C214 C215 C217 178(3) . . . . ?
C214 C215 C216 C211 3(4) . . . . ?
C216 C211 C212 C213 -4(4) . . . . ?
C217 C215 C216 C211 -178(3) . . . . ?
C221 C222 C223 C224 -15(5) . . . . ?
C222 C221 C226 C225 -9(5) . . . . ?
C222 C223 C224 C225 10(5) . . . . ?
C223 C224 C225 C226 -5(4) . . . . ?
C223 C224 C225 C227 174(3) . . . . ?
C224 C225 C226 C221 3(4) . . . . ?
C226 C221 C222 C223 14(5) . . . . ?
C227 C225 C226 C221 -175(3) . . . . ?
C231 C232 C233 C234 -2(4) . . . . ?
C232 C231 C236 C235 -5(4) . . . . ?
C232 C233 C234 C235 -1(4) . . . . ?
C233 C234 C235 C236 0(4) . . . . ?
C233 C234 C235 C237 175(3) . . . . ?
C234 C235 C236 C231 3(4) . . . . ?
C236 C231 C232 C233 5(4) . . . . ?
C237 C235 C236 C231 -172(3) . . . . ?
C244 C245 C246 C241 0.0 . . . . ?
C245 C244 C243 C242 0.0 . . . . ?
C245 C244 C243 C247 -178.2(18) . . . . ?
C245 C246 C241 S24 179.8(6) . . . . ?
C245 C246 C241 C242 0.0 . . . . ?
C246 C241 C242 C243 0.0 . . . . ?
C241 C242 C243 C244 0.0 . . . . ?
C241 C242 C243 C247 178.3(18) . . . . ?
C243 C244 C245 C246 0.0 . . . . ?
C243 C244 C245 C248 -179(2) . . . . ?
C248 C245 C246 C241 179(2) . . . . ?

loop_
_smtbx_masks_void_nr
_smtbx_masks_void_average_x
_smtbx_masks_void_average_y
_smtbx_masks_void_average_z
_smtbx_masks_void_volume
_smtbx_masks_void_count_electrons
_smtbx_masks_void_content
1 -0.076 0.187 0.703 316.9 32.8 ?
2 -0.022 0.333 0.422 7.1 0.0 ?
3 0.076 0.813 0.297 316.9 54.4 ?
4 0.022 0.667 0.578 7.1 1.1 ?
5 0.133 0.469 0.348 7.1 0.0 ?
6 0.297 0.070 -0.003 27.7 4.2 ?
7 0.316 0.487 0.509 16.9 6.3 ?
8 0.465 0.151 0.831 16.4 3.6 ?
9 0.535 0.849 0.169 16.4 0.0 ?
10 0.684 0.513 0.491 16.9 0.0 ?
11 0.703 0.930 0.003 27.7 3.1 ?
12 0.867 0.531 0.652 7.1 0.0 ?
